data_7159611
loop_
_publ_author_name
'He, Long'
'Zhang, Wenting'
'Zhang, Xiaocheng'
'Wu, Xiaohui'
'Han, Yimeng'
'Yan, Jiahang'
'Xie, Weiqing'

_publ_section_title
;
 Gram-scale synthesis of alstoscholarinoid B <i>via</i> a bio-inspired
 strategy.
;
_journal_issue 47
_journal_name_full 'Organic &amp; biomolecular chemistry'
_journal_page_first 9346
_journal_page_last 9355
_journal_paper_doi 10.1039/d3ob01625k
_journal_volume 21
_journal_year 2023
_chemical_absolute_configuration ad
_chemical_formula_moiety 'C30 H48 O5'
_chemical_formula_sum 'C30 H48 O5'
_chemical_formula_weight 488.68
_space_group_crystal_system orthorhombic
_space_group_IT_number 19
_space_group_name_Hall 'P 2ac 2ab'
_space_group_name_H-M_alt 'P 21 21 21'
_atom_sites_solution_hydrogens geom
_audit_creation_date 2023-06-15
_audit_creation_method
;
Olex2 1.5
(compiled 2021.08.20 svn.r13c46975 for OlexSys, GUI svn.r6396)
;
_audit_update_record
;
2023-08-20 deposited with the CCDC.	2023-10-25 downloaded from the CCDC.
;
_cell_angle_alpha 90
_cell_angle_beta 90
_cell_angle_gamma 90
_cell_formula_units_Z 12
_cell_length_a 12.7887(10)
_cell_length_b 13.3649(10)
_cell_length_c 53.155(4)
_cell_measurement_reflns_used 9994
_cell_measurement_temperature 150.00
_cell_measurement_theta_max 56.860
_cell_measurement_theta_min 3.220
_cell_volume 9085.2(12)
_computing_cell_refinement 'SAINT V8.40B (?, 2016)'
_computing_data_reduction 'SAINT V8.40B (?, 2016)'
_computing_molecular_graphics 'Olex2 1.5 (Dolomanov et al., 2009)'
_computing_publication_material 'Olex2 1.5 (Dolomanov et al., 2009)'
_computing_structure_refinement 'SHELXL 2018/3 (Sheldrick, 2015)'
_computing_structure_solution 'SHELXT 2014/5 (Sheldrick, 2014)'
_diffrn_ambient_temperature 150.00
_diffrn_measured_fraction_theta_full 0.999
_diffrn_measured_fraction_theta_max 0.994
_diffrn_measurement_device_type 'Bruker APEX-II CCD'
_diffrn_measurement_method '\f and \w scans'
_diffrn_radiation_type GaK\a
_diffrn_radiation_wavelength 1.34139
_diffrn_reflns_av_R_equivalents 0.1019
_diffrn_reflns_av_unetI/netI 0.0583
_diffrn_reflns_Laue_measured_fraction_full 0.999
_diffrn_reflns_Laue_measured_fraction_max 0.994
_diffrn_reflns_limit_h_max 15
_diffrn_reflns_limit_h_min -13
_diffrn_reflns_limit_k_max 16
_diffrn_reflns_limit_k_min -16
_diffrn_reflns_limit_l_max 66
_diffrn_reflns_limit_l_min -66
_diffrn_reflns_number 96778
_diffrn_reflns_point_group_measured_fraction_full 0.992
_diffrn_reflns_point_group_measured_fraction_max 0.975
_diffrn_reflns_theta_full 53.594
_diffrn_reflns_theta_max 57.041
_diffrn_reflns_theta_min 2.966
_diffrn_source_current 2.86
_diffrn_source_power 0.1997996
_diffrn_source_voltage 69.86
_diffrn_standards_number 0
_exptl_absorpt_coefficient_mu 0.358
_exptl_absorpt_correction_T_max 0.7512
_exptl_absorpt_correction_T_min 0.5827
_exptl_absorpt_correction_type multi-scan
_exptl_absorpt_process_details
;
SADABS-2016/2 (Bruker,2016/2) was used for absorption correction.
wR2(int) was 0.1485 before and 0.0844 after correction.
The Ratio of minimum to maximum transmission is 0.7757.
The \l/2 correction factor is Not present.
;
_exptl_crystal_colour colourless
_exptl_crystal_colour_primary colourless
_exptl_crystal_density_diffrn 1.072
_exptl_crystal_description needle
_exptl_crystal_F_000 3216
_exptl_crystal_size_max 0.2
_exptl_crystal_size_mid 0.1
_exptl_crystal_size_min 0.1
_refine_diff_density_max 0.537
_refine_diff_density_min -0.493
_refine_diff_density_rms 0.058
_refine_ls_abs_structure_details
;
 Flack x determined using 5611 quotients [(I+)-(I-)]/[(I+)+(I-)]
 (Parsons, Flack and Wagner, Acta Cryst. B69 (2013) 249-259).
;
_refine_ls_abs_structure_Flack 0.26(9)
_refine_ls_extinction_method none
_refine_ls_goodness_of_fit_ref 1.038
_refine_ls_hydrogen_treatment constr
_refine_ls_matrix_type full
_refine_ls_number_parameters 973
_refine_ls_number_reflns 18153
_refine_ls_number_restraints 616
_refine_ls_restrained_S_all 1.068
_refine_ls_R_factor_all 0.0765
_refine_ls_R_factor_gt 0.0657
_refine_ls_shift/su_max 0.000
_refine_ls_shift/su_mean 0.000
_refine_ls_structure_factor_coef Fsqd
_refine_ls_weighting_details 'w=1/[\s^2^(Fo^2^)+(0.1071P)^2^+3.6336P] where P=(Fo^2^+2Fc^2^)/3'
_refine_ls_weighting_scheme calc
_refine_ls_wR_factor_gt 0.1791
_refine_ls_wR_factor_ref 0.1865
_reflns_Friedel_coverage 0.784
_reflns_Friedel_fraction_full 0.984
_reflns_Friedel_fraction_max 0.953
_reflns_number_gt 15349
_reflns_number_total 18153
_reflns_threshold_expression 'I > 2\s(I)'
_cod_data_source_file d3ob01625k2.cif
_cod_data_source_block 1_sq
_cod_depositor_comments
;
The following automatic conversions were performed:

data item '_chemical_absolute_configuration' value 'AD' was changed
to 'ad' in accordance with the
/home/data/users/saulius/crontab/automatic-downloads/rss-feeds/RSC/lib/dictionaries/cif_core.dic
dictionary named 'cif_core.dic' version 2.4.2 last updated on
2011-04-26.

Automatic conversion script
Id: cif_fix_values 8170 2020-07-09 18:12:32Z antanas 

 Adding full bibliography for 7159609--7159611.cif.
;
_cod_database_code 7159611
_shelx_shelxl_version_number 2018/3
_shelx_space_group_comment
;
The symmetry employed for this shelxl refinement is uniquely defined
by the following loop, which should always be used as a source of
symmetry information in preference to the above space-group names.
They are only intended as comments.
;
_olex2_refinement_description
;
1. Fixed Uiso
 At 1.2 times of:
  All C(H) groups, All C(H,H) groups
 At 1.5 times of:
  All C(H,H,H) groups, All O(H) groups
2. Restrained distances
 O02Z-C02U
 1.22 with sigma of 0.01
3. Uiso/Uaniso restraints and constraints
O02P \\sim C02U \\sim O02Z \\sim C02T \\sim C02G \\sim C02X \\sim C02M \\sim
C02V \\sim C030 \\sim C02Y \\sim C02W \\sim C02S \\sim C02A \\sim C01O \\sim
O00F \\sim C00V \\sim C01B \\sim C01I \\sim C02L \\sim O009 \\sim C00Y \\sim
C01K \\sim C013 \\sim C026 \\sim C01V \\sim C00U \\sim C01N \\sim C01M \\sim
C012 \\sim C018 \\sim C02K \\sim C01X \\sim C02I \\sim C02B \\sim O00B: within
2A with sigma of 0.01 and sigma for terminal atoms of 0.02 within 2A
Uanis(C02X) \\sim Ueq, Uanis(C02T) \\sim Ueq, Uanis(O02P) \\sim Ueq,
Uanis(C02U) \\sim Ueq, Uanis(O02Z) \\sim Ueq, Uanis(C02S) \\sim Ueq,
Uanis(C02Y) \\sim Ueq, Uanis(C02V) \\sim Ueq, Uanis(C02W) \\sim Ueq,
Uanis(C030) \\sim Ueq: with sigma of 0.005 and sigma for terminal atoms of 0.01
4. Rigid body (RIGU) restrains
 O02P, C02U, O02Z, C02T, C02G, C02X, C02M, C02V, C030, C02Y, C02W, C02S, C02A,
 C01O, O00F, C00V, C01B, C01I, C02L, O009, C00Y, C01K, C013, C026, C01V, C00U,
 C01N, C01M, C012, C018, C02K, C01X, C02I, C02B, O00B
 with sigma for 1-2 distances of 0.001 and sigma for 1-3 distances of 0.002
5.a Ternary CH refined with riding coordinates:
 C00E(HD), C00I(HE), C00J(HF), C00O(HK), C00W(HL), C010(HP), C012(H012),
 C013(H013), C019(HZ), C01G(H6), C01H(H7), C01O(H01O), C01X(H01X), C02D(H50),
 C02G(H02H)
5.b Secondary CH2 refined with riding coordinates:
 C00K(HG,HH), C00L(HI,HJ), C011(HQ,HR), C014(HS,HT), C016(HX,HY), C01F(H4,H5),
 C01J(H8,H9), C01K(H01D,H01E), C01L(H10,H11), C01M(H01F,H01G), C01Q(H12,H13),
 C01R(H14,H15), C01S(H16,H17), C01V(H01K,H01L), C01W(H21,H22), C01Y(H23,H24),
 C01Z(H25,H26), C023(H33,H34), C025(H38,H39), C026(H02A,H02B), C028(H43,H44),
 C02A(H02C,H02D), C02C(H48,H49), C02E(H51,H52), C02I(H02I,H02J), C02J(H59,H60),
 C02M(H02Q,H02R), C02S(H02T,H02U), C02X(H02Y,H70), C02Y(H02Z,H71)
5.c Idealised Me refined as rotating group:
 C00X(HM,HN,HO), C015(HU,HV,HW), C01B(H01A,H01B,H01C), C01C(H1,H2,H3),
 C01N(H01H,H01I,H01J), C01U(H18,H19,H20), C021(H27,H28,H29), C022(H30,H31,H32),
 C024(H35,H36,H37), C027(H40,H41,H42), C029(H45,H46,H47), C02B(H02E,H02F,H02G),
 C02F(H53,H54,H55), C02H(H56,H57,H58), C02K(H02K,H02L,H02M), C02L(H02N,H02O,
 H02P), C02N(H61,H62,H63), C02O(H64,H65,H66), C02Q(H67,H68,H69), C02W(H02V,H02W,
 H02X), C030(H03A,H03B,H03C)
5.d Idealised tetrahedral OH refined as rotating group:
 O005(H), O008(HA), O00A(HB), O00B(H00B), O00C(HC), O02P(H02S)
;
_platon_squeeze_void_probe_radius 1.20
_olex2_submission_special_instructions 'No special instructions were received'

loop_
_space_group_symop_operation_xyz
'x, y, z'
'-x+1/2, -y, z+1/2'
'-x, y+1/2, -z+1/2'
'x+1/2, -y+1/2, -z'

loop_
_atom_site_label
_atom_site_type_symbol
_atom_site_fract_x
_atom_site_fract_y
_atom_site_fract_z
_atom_site_U_iso_or_equiv
_atom_site_adp_type
_atom_site_occupancy
_atom_site_site_symmetry_order
_atom_site_calc_flag
_atom_site_refinement_flags_posn
_atom_site_refinement_flags_adp
_atom_site_refinement_flags_occupancy
_atom_site_disorder_assembly
_atom_site_disorder_group
O001 O 0.4548(2) 0.0272(2) 0.39203(5) 0.0330(6) Uani 1 1 d . . . . .
O002 O 0.5837(2) -0.0339(2) 0.41355(5) 0.0368(6) Uani 1 1 d . . . . .
O003 O 0.0459(2) 0.4923(2) 0.38188(6) 0.0411(7) Uani 1 1 d . . . . .
O004 O 0.7853(3) -0.0743(2) 0.34237(6) 0.0489(8) Uani 1 1 d . . . . .
O005 O 0.4681(2) -0.0168(2) 0.45957(5) 0.0394(6) Uani 1 1 d . . . . .
H H 0.503477 -0.040638 0.447677 0.059 Uiso 1 1 calc R U . . .
O006 O 0.1023(2) 0.3761(2) 0.40680(6) 0.0418(7) Uani 1 1 d . . . . .
O008 O 0.0439(2) 0.7296(2) 0.44135(6) 0.0448(7) Uani 1 1 d . . . . .
HA H 0.021467 0.739272 0.455999 0.067 Uiso 1 1 calc R U . . .
O009 O 0.5440(3) 0.7953(2) 0.36237(6) 0.0510(8) Uani 1 1 d . U . . .
O00A O 0.0506(2) 0.3846(3) 0.33487(7) 0.0547(9) Uani 1 1 d . . . . .
HB H 0.021831 0.410610 0.347482 0.082 Uiso 1 1 calc R U . . .
O00B O 0.7159(3) 0.5232(3) 0.48240(6) 0.0522(8) Uani 1 1 d . U . . .
H00B H 0.760729 0.563167 0.488116 0.078 Uiso 1 1 calc R U . . .
O00C O 0.8827(3) 0.0466(3) 0.32540(7) 0.0637(10) Uani 1 1 d . . . . .
HC H 0.869538 0.015987 0.311971 0.096 Uiso 1 1 calc R U . . .
C00D C 0.5574(3) 0.0123(3) 0.39475(6) 0.0276(7) Uani 1 1 d . . . . .
C00E C 0.4139(3) 0.1455(3) 0.35723(6) 0.0280(7) Uani 1 1 d . . . . .
HD H 0.414848 0.190224 0.372314 0.034 Uiso 1 1 calc R U . . .
O00F O 0.4673(4) 0.8414(3) 0.32860(7) 0.0704(12) Uani 1 1 d . U . . .
O00G O 0.1855(3) 0.8008(4) 0.45751(8) 0.0701(11) Uani 1 1 d . . . . .
C00H C 0.2744(3) 0.2510(3) 0.45426(7) 0.0316(8) Uani 1 1 d . . . . .
C00I C 0.7495(3) 0.0377(3) 0.38720(7) 0.0271(7) Uani 1 1 d . . . . .
HE H 0.757655 -0.035963 0.389905 0.033 Uiso 1 1 calc R U . . .
C00J C 0.3950(3) 0.2576(3) 0.45847(6) 0.0278(7) Uani 1 1 d . . . . .
HF H 0.424334 0.266846 0.441185 0.033 Uiso 1 1 calc R U . . .
C00K C 0.7141(3) 0.1987(3) 0.35062(7) 0.0322(8) Uani 1 1 d . . . . .
HG H 0.714533 0.168192 0.333655 0.039 Uiso 1 1 calc R U . . .
HH H 0.706378 0.271845 0.348292 0.039 Uiso 1 1 calc R U . . .
C00L C 0.4049(3) 0.0393(3) 0.36761(7) 0.0342(8) Uani 1 1 d . . . . .
HI H 0.329967 0.021575 0.369141 0.041 Uiso 1 1 calc R U . . .
HJ H 0.437192 -0.007820 0.355527 0.041 Uiso 1 1 calc R U . . .
C00N C 0.4514(3) 0.1623(3) 0.46871(6) 0.0300(8) Uani 1 1 d . . . . .
C00O C 0.6366(3) 0.0535(3) 0.37571(7) 0.0261(7) Uani 1 1 d . . . . .
HK H 0.632958 0.007010 0.360990 0.031 Uiso 1 1 calc R U . . .
C00P C 0.5214(3) 0.1618(3) 0.34402(6) 0.0277(7) Uani 1 1 d . . . . .
C00Q C 0.6141(3) 0.1602(3) 0.36464(6) 0.0265(7) Uani 1 1 d . . . . .
C00R C 0.0995(3) 0.4734(3) 0.40008(8) 0.0334(8) Uani 1 1 d . . . . .
C00S C 0.8344(3) 0.0683(3) 0.36824(7) 0.0316(8) Uani 1 1 d . . . . .
C00T C 0.3106(3) 0.1738(3) 0.34240(7) 0.0321(8) Uani 1 1 d . . . . .
C00U C 0.7138(3) 0.6450(3) 0.40630(7) 0.0299(7) Uani 1 1 d . U . . .
C00V C 0.6087(3) 0.6030(3) 0.33491(7) 0.0323(7) Uani 1 1 d . U . . .
C00W C 0.4200(3) 0.0748(3) 0.45163(7) 0.0314(8) Uani 1 1 d . . . . .
HL H 0.446381 0.090110 0.434348 0.038 Uiso 1 1 calc R U . . .
C00X C 0.5698(3) 0.1765(3) 0.46541(8) 0.0363(9) Uani 1 1 d . . . . .
HM H 0.584920 0.194673 0.447920 0.055 Uiso 1 1 calc R U . . .
HN H 0.605947 0.114052 0.469598 0.055 Uiso 1 1 calc R U . . .
HO H 0.594082 0.229950 0.476606 0.055 Uiso 1 1 calc R U . . .
C00Y C 0.6928(3) 0.5993(3) 0.35745(7) 0.0312(7) Uani 1 1 d . U . . .
C00Z C 0.8289(3) 0.0057(3) 0.34415(8) 0.0395(9) Uani 1 1 d . . . . .
C010 C 0.3256(3) 0.2820(3) 0.33214(7) 0.0328(8) Uani 1 1 d . . . . .
HP H 0.345663 0.322067 0.347277 0.039 Uiso 1 1 calc R U . . .
C011 C 0.4225(3) 0.2857(3) 0.31522(7) 0.0350(8) Uani 1 1 d . . . . .
HQ H 0.415954 0.235114 0.301720 0.042 Uiso 1 1 calc R U . . .
HR H 0.427627 0.352495 0.307241 0.042 Uiso 1 1 calc R U . . .
C012 C 0.7171(3) 0.5307(3) 0.41153(7) 0.0311(7) Uani 1 1 d . U . . .
H012 H 0.642506 0.508515 0.410614 0.037 Uiso 1 1 calc R U . . .
C013 C 0.6530(3) 0.6591(3) 0.38068(6) 0.0281(7) Uani 1 1 d . U . . .
H013 H 0.580515 0.634232 0.383910 0.034 Uiso 1 1 calc R U . . .
C014 C 0.4218(3) 0.3548(3) 0.47209(7) 0.0352(8) Uani 1 1 d . . . . .
HS H 0.497040 0.355319 0.476479 0.042 Uiso 1 1 calc R U . . .
HT H 0.381062 0.359351 0.487889 0.042 Uiso 1 1 calc R U . . .
C015 C 0.5907(3) 0.2342(3) 0.38626(7) 0.0292(7) Uani 1 1 d . . . . .
HU H 0.655811 0.250652 0.395064 0.044 Uiso 1 1 calc R U . . .
HV H 0.541470 0.203514 0.398094 0.044 Uiso 1 1 calc R U . . .
HW H 0.559942 0.295508 0.379341 0.044 Uiso 1 1 calc R U . . .
C016 C 0.5210(3) 0.2654(3) 0.33053(7) 0.0326(8) Uani 1 1 d . . . . .
HX H 0.528652 0.318630 0.343351 0.039 Uiso 1 1 calc R U . . .
HY H 0.582308 0.269139 0.319214 0.039 Uiso 1 1 calc R U . . .
C017 C 0.1413(4) 0.7585(3) 0.43996(9) 0.0429(10) Uani 1 1 d . . . . .
C018 C 0.7552(3) 0.4968(3) 0.43799(7) 0.0362(8) Uani 1 1 d . U . . .
C019 C 0.2436(3) 0.3448(3) 0.43786(7) 0.0336(8) Uani 1 1 d . . . . .
HZ H 0.277643 0.333204 0.421177 0.040 Uiso 1 1 calc R U . . .
C01A C 0.1928(3) 0.7432(3) 0.41440(9) 0.0395(9) Uani 1 1 d . . . . .
C01B C 0.4998(3) 0.5694(3) 0.34404(7) 0.0354(8) Uani 1 1 d . U . . .
H01A H 0.507165 0.511449 0.355190 0.053 Uiso 1 1 calc R U . . .
H01B H 0.456604 0.551126 0.329521 0.053 Uiso 1 1 calc R U . . .
H01C H 0.466279 0.624349 0.353229 0.053 Uiso 1 1 calc R U . . .
C01C C 0.5409(3) 0.0817(3) 0.32349(7) 0.0368(9) Uani 1 1 d . . . . .
H1 H 0.536849 0.014917 0.331023 0.055 Uiso 1 1 calc R U . . .
H2 H 0.610450 0.091608 0.316156 0.055 Uiso 1 1 calc R U . . .
H3 H 0.487757 0.088004 0.310305 0.055 Uiso 1 1 calc R U . . .
C01D C 0.8780(4) 0.0625(3) 0.42410(8) 0.0387(9) Uani 1 1 d . . . . .
C01E C 0.2753(3) 0.5281(3) 0.42324(8) 0.0358(9) Uani 1 1 d . . . . .
C01F C 0.8203(3) 0.1800(3) 0.36241(8) 0.0345(8) Uani 1 1 d . . . . .
H4 H 0.826626 0.219276 0.378137 0.041 Uiso 1 1 calc R U . . .
H5 H 0.875907 0.202342 0.350736 0.041 Uiso 1 1 calc R U . . .
C01G C 0.1459(3) 0.6552(3) 0.39986(8) 0.0346(8) Uani 1 1 d . . . . .
H6 H 0.068987 0.667983 0.398984 0.041 Uiso 1 1 calc R U . . .
C01H C 0.1456(3) 0.3356(4) 0.34250(8) 0.0407(9) Uani 1 1 d . . . . .
H7 H 0.174967 0.374066 0.357010 0.049 Uiso 1 1 calc R U . . .
C01I C 0.5339(4) 0.7866(3) 0.33774(8) 0.0435(9) Uani 1 1 d . U . . .
C01J C 0.1212(3) 0.2308(4) 0.35179(9) 0.0437(10) Uani 1 1 d . . . . .
H8 H 0.091990 0.190684 0.337801 0.052 Uiso 1 1 calc R U . . .
H9 H 0.067925 0.234324 0.365272 0.052 Uiso 1 1 calc R U . . .
C01K C 0.7104(4) 0.4895(3) 0.36520(8) 0.0419(9) Uani 1 1 d . U . . .
H01D H 0.641564 0.456594 0.367110 0.050 Uiso 1 1 calc R U . . .
H01E H 0.748293 0.454884 0.351487 0.050 Uiso 1 1 calc R U . . .
C01L C 0.7702(3) 0.0878(3) 0.41282(7) 0.0335(8) Uani 1 1 d . . . . .
H10 H 0.715238 0.066623 0.424805 0.040 Uiso 1 1 calc R U . . .
H11 H 0.764807 0.161218 0.410785 0.040 Uiso 1 1 calc R U . . .
C01M C 0.6486(4) 0.6937(4) 0.42744(8) 0.0432(9) Uani 1 1 d . U . . .
H01F H 0.651194 0.767346 0.425498 0.052 Uiso 1 1 calc R U . . .
H01G H 0.574745 0.672625 0.425651 0.052 Uiso 1 1 calc R U . . .
C01N C 0.8223(4) 0.6951(3) 0.40575(8) 0.0418(10) Uani 1 1 d . U . . .
H01H H 0.843822 0.711555 0.422953 0.063 Uiso 1 1 calc R U . . .
H01I H 0.818822 0.756430 0.395696 0.063 Uiso 1 1 calc R U . . .
H01J H 0.873187 0.649063 0.398262 0.063 Uiso 1 1 calc R U . . .
C01O C 0.5986(4) 0.7105(3) 0.32278(7) 0.0398(8) Uani 1 1 d . U . . .
H01O H 0.671264 0.738071 0.322347 0.048 Uiso 1 1 calc R U . . .
C01P C 0.2274(3) 0.3377(4) 0.32125(8) 0.0391(9) Uani 1 1 d . . . . .
C01Q C 0.3967(3) 0.4447(3) 0.45534(8) 0.0361(8) Uani 1 1 d . . . . .
H12 H 0.443075 0.442555 0.440431 0.043 Uiso 1 1 calc R U . . .
H13 H 0.413105 0.506641 0.464750 0.043 Uiso 1 1 calc R U . . .
C01R C 0.2527(3) 0.1554(3) 0.43867(8) 0.0388(9) Uani 1 1 d . . . . .
H14 H 0.176160 0.145471 0.437409 0.047 Uiso 1 1 calc R U . . .
H15 H 0.280072 0.165088 0.421420 0.047 Uiso 1 1 calc R U . . .
C01S C 0.2201(3) 0.1793(3) 0.36197(8) 0.0383(9) Uani 1 1 d . . . . .
H16 H 0.201879 0.110623 0.367371 0.046 Uiso 1 1 calc R U . . .
H17 H 0.244847 0.216288 0.376974 0.046 Uiso 1 1 calc R U . . .
C01T C 0.2818(3) 0.4501(3) 0.44622(8) 0.0343(8) Uani 1 1 d . . . . .
C01U C 0.4303(3) 0.1407(4) 0.49662(7) 0.0385(9) Uani 1 1 d . . . . .
H18 H 0.448662 0.199590 0.506661 0.058 Uiso 1 1 calc R U . . .
H19 H 0.472814 0.083550 0.502033 0.058 Uiso 1 1 calc R U . . .
H20 H 0.356114 0.125022 0.498972 0.058 Uiso 1 1 calc R U . . .
C01V C 0.7717(4) 0.4765(3) 0.38953(8) 0.0405(9) Uani 1 1 d . U . . .
H01K H 0.843092 0.503913 0.387345 0.049 Uiso 1 1 calc R U . . .
H01L H 0.778033 0.404394 0.393471 0.049 Uiso 1 1 calc R U . . .
C01W C 0.9441(3) 0.0430(3) 0.37920(8) 0.0392(9) Uani 1 1 d . . . . .
H21 H 0.950840 -0.030554 0.380719 0.047 Uiso 1 1 calc R U . . .
H22 H 0.998411 0.066380 0.367294 0.047 Uiso 1 1 calc R U . . .
C01X C 0.6887(4) 0.5519(4) 0.45718(8) 0.0411(8) Uani 1 1 d . U . . .
H01X H 0.615193 0.528726 0.454465 0.049 Uiso 1 1 calc R U . . .
C01Y C 0.3292(3) 0.6259(3) 0.43270(10) 0.0459(11) Uani 1 1 d . . . . .
H23 H 0.306889 0.636910 0.450321 0.055 Uiso 1 1 calc R U . . .
H24 H 0.405509 0.613581 0.433019 0.055 Uiso 1 1 calc R U . . .
C01Z C 0.1260(3) 0.3450(4) 0.43232(9) 0.0421(10) Uani 1 1 d . . . . .
H25 H 0.097895 0.276915 0.435088 0.050 Uiso 1 1 calc R U . . .
H26 H 0.090651 0.390739 0.444251 0.050 Uiso 1 1 calc R U . . .
C020 C 0.1592(3) 0.7546(4) 0.35832(9) 0.0458(10) Uani 1 1 d . . . . .
C021 C 0.2176(4) 0.4892(4) 0.46919(8) 0.0430(9) Uani 1 1 d . . . . .
H27 H 0.145322 0.502068 0.463976 0.064 Uiso 1 1 calc R U . . .
H28 H 0.248952 0.551298 0.475447 0.064 Uiso 1 1 calc R U . . .
H29 H 0.218180 0.438742 0.482568 0.064 Uiso 1 1 calc R U . . .
C022 C 0.8855(4) -0.0484(3) 0.43149(9) 0.0445(10) Uani 1 1 d . . . . .
H30 H 0.827337 -0.065499 0.442707 0.067 Uiso 1 1 calc R U . . .
H31 H 0.951914 -0.060526 0.440152 0.067 Uiso 1 1 calc R U . . .
H32 H 0.881903 -0.089946 0.416320 0.067 Uiso 1 1 calc R U . . .
C023 C 0.1858(3) 0.6567(3) 0.37237(9) 0.0419(9) Uani 1 1 d . . . . .
H33 H 0.262622 0.647489 0.372392 0.050 Uiso 1 1 calc R U . . .
H34 H 0.154600 0.599672 0.363160 0.050 Uiso 1 1 calc R U . . .
C024 C 0.2813(4) 0.0953(4) 0.32264(8) 0.0432(10) Uani 1 1 d . . . . .
H35 H 0.313644 0.112714 0.306518 0.065 Uiso 1 1 calc R U . . .
H36 H 0.205078 0.093488 0.320688 0.065 Uiso 1 1 calc R U . . .
H37 H 0.306234 0.029403 0.328069 0.065 Uiso 1 1 calc R U . . .
C025 C 0.9639(3) 0.0901(3) 0.40477(9) 0.0428(10) Uani 1 1 d . . . . .
H38 H 0.966566 0.163791 0.402897 0.051 Uiso 1 1 calc R U . . .
H39 H 1.032606 0.067516 0.411170 0.051 Uiso 1 1 calc R U . . .
C026 C 0.6414(4) 0.7697(3) 0.37496(8) 0.0417(9) Uani 1 1 d . U . . .
H02A H 0.645781 0.807572 0.390928 0.050 Uiso 1 1 calc R U . . .
H02B H 0.700640 0.791012 0.364232 0.050 Uiso 1 1 calc R U . . .
C027 C 0.2108(3) 0.2432(4) 0.47892(8) 0.0398(9) Uani 1 1 d . . . . .
H40 H 0.214448 0.174606 0.485353 0.060 Uiso 1 1 calc R U . . .
H41 H 0.137700 0.260867 0.475603 0.060 Uiso 1 1 calc R U . . .
H42 H 0.239893 0.289321 0.491438 0.060 Uiso 1 1 calc R U . . .
C028 C 0.1719(4) 0.8429(3) 0.40042(10) 0.0464(11) Uani 1 1 d . . . . .
H43 H 0.096189 0.858094 0.401405 0.056 Uiso 1 1 calc R U . . .
H44 H 0.209664 0.897245 0.409228 0.056 Uiso 1 1 calc R U . . .
C029 C 0.3362(3) 0.4890(4) 0.40003(8) 0.0407(9) Uani 1 1 d . . . . .
H45 H 0.400574 0.456032 0.405602 0.061 Uiso 1 1 calc R U . . .
H46 H 0.353755 0.545269 0.388985 0.061 Uiso 1 1 calc R U . . .
H47 H 0.292702 0.441000 0.390818 0.061 Uiso 1 1 calc R U . . .
C02A C 0.6436(4) 0.5278(4) 0.31447(8) 0.0484(10) Uani 1 1 d . U . . .
H02C H 0.721027 0.528455 0.314225 0.058 Uiso 1 1 calc R U . . .
H02D H 0.622306 0.460430 0.320298 0.058 Uiso 1 1 calc R U . . .
C02B C 0.8714(3) 0.5130(4) 0.44270(8) 0.0446(10) Uani 1 1 d . U . . .
H02E H 0.885265 0.584686 0.444668 0.067 Uiso 1 1 calc R U . . .
H02F H 0.911516 0.487076 0.428413 0.067 Uiso 1 1 calc R U . . .
H02G H 0.892184 0.477656 0.458064 0.067 Uiso 1 1 calc R U . . .
C02C C 0.2042(4) 0.8430(4) 0.37327(10) 0.0503(11) Uani 1 1 d . . . . .
H48 H 0.281436 0.840830 0.372301 0.060 Uiso 1 1 calc R U . . .
H49 H 0.180748 0.906240 0.365376 0.060 Uiso 1 1 calc R U . . .
C02D C 0.1594(3) 0.5543(3) 0.41457(8) 0.0320(8) Uani 1 1 d . . . . .
H50 H 0.119359 0.563661 0.430554 0.038 Uiso 1 1 calc R U . . .
C02E C 0.3016(3) 0.0618(3) 0.44980(8) 0.0393(9) Uani 1 1 d . . . . .
H51 H 0.285147 0.003399 0.439056 0.047 Uiso 1 1 calc R U . . .
H52 H 0.272235 0.049370 0.466752 0.047 Uiso 1 1 calc R U . . .
C02F C 0.0412(4) 0.7668(4) 0.35448(9) 0.0462(10) Uani 1 1 d . . . . .
H53 H 0.014885 0.711713 0.344084 0.069 Uiso 1 1 calc R U . . .
H54 H 0.027195 0.830620 0.346039 0.069 Uiso 1 1 calc R U . . .
H55 H 0.005927 0.765895 0.370846 0.069 Uiso 1 1 calc R U . . .
C02G C 0.5594(5) 0.7124(4) 0.29479(8) 0.0529(10) Uani 1 1 d . U . . .
H02H H 0.571581 0.781972 0.288491 0.063 Uiso 1 1 calc R U . . .
C02H C 0.8938(4) 0.1266(4) 0.44785(9) 0.0521(12) Uani 1 1 d . . . . .
H56 H 0.889005 0.197586 0.443408 0.078 Uiso 1 1 calc R U . . .
H57 H 0.962771 0.112683 0.455059 0.078 Uiso 1 1 calc R U . . .
H58 H 0.839503 0.110231 0.460206 0.078 Uiso 1 1 calc R U . . .
C02I C 0.6872(4) 0.6659(4) 0.45394(8) 0.0451(10) Uani 1 1 d . U . . .
H02I H 0.758412 0.692923 0.456547 0.054 Uiso 1 1 calc R U . . .
H02J H 0.640422 0.696045 0.466701 0.054 Uiso 1 1 calc R U . . .
C02J C 0.3109(3) 0.7238(4) 0.41832(10) 0.0467(11) Uani 1 1 d . . . . .
H59 H 0.346125 0.720183 0.401764 0.056 Uiso 1 1 calc R U . . .
H60 H 0.341879 0.780095 0.427850 0.056 Uiso 1 1 calc R U . . .
C02K C 0.7325(5) 0.3845(4) 0.44091(10) 0.0549(13) Uani 1 1 d . U . . .
H02K H 0.741253 0.365102 0.458564 0.082 Uiso 1 1 calc R U . . .
H02L H 0.781228 0.346163 0.430434 0.082 Uiso 1 1 calc R U . . .
H02M H 0.660607 0.370589 0.435584 0.082 Uiso 1 1 calc R U . . .
C02L C 0.7999(4) 0.6408(5) 0.34804(8) 0.0524(12) Uani 1 1 d . U . . .
H02N H 0.813230 0.616728 0.330924 0.079 Uiso 1 1 calc R U . . .
H02O H 0.855767 0.617752 0.359237 0.079 Uiso 1 1 calc R U . . .
H02P H 0.797918 0.714141 0.348040 0.079 Uiso 1 1 calc R U . . .
C02M C 0.4417(5) 0.6902(5) 0.29073(9) 0.0620(13) Uani 1 1 d . U . . .
H02Q H 0.401021 0.734990 0.301874 0.074 Uiso 1 1 calc R U . . .
H02R H 0.427966 0.620658 0.296228 0.074 Uiso 1 1 calc R U . . .
C02N C 0.1849(4) 0.2939(4) 0.29648(9) 0.0516(12) Uani 1 1 d . . . . .
H61 H 0.145969 0.232406 0.300034 0.077 Uiso 1 1 calc R U . . .
H62 H 0.243353 0.278867 0.285168 0.077 Uiso 1 1 calc R U . . .
H63 H 0.138377 0.342711 0.288462 0.077 Uiso 1 1 calc R U . . .
C02O C 0.2549(4) 0.4467(4) 0.31658(10) 0.0506(11) Uani 1 1 d . . . . .
H64 H 0.192037 0.483118 0.311302 0.076 Uiso 1 1 calc R U . . .
H65 H 0.307942 0.451013 0.303325 0.076 Uiso 1 1 calc R U . . .
H66 H 0.282284 0.476438 0.332091 0.076 Uiso 1 1 calc R U . . .
O02P O 0.7546(5) 0.7761(7) 0.28073(11) 0.1169(19) Uani 1 1 d . U . . .
H02S H 0.816375 0.778943 0.286067 0.175 Uiso 1 1 calc R U . . .
C02Q C 0.2112(5) 0.7492(5) 0.33230(10) 0.0612(14) Uani 1 1 d . . . . .
H67 H 0.285920 0.735167 0.334297 0.092 Uiso 1 1 calc R U . . .
H68 H 0.202126 0.813231 0.323586 0.092 Uiso 1 1 calc R U . . .
H69 H 0.178586 0.695720 0.322415 0.092 Uiso 1 1 calc R U . . .
C02S C 0.5709(7) 0.6457(7) 0.24947(11) 0.0912(18) Uani 1 1 d . U . . .
H02T H 0.591121 0.709249 0.241248 0.109 Uiso 1 1 calc R U . . .
H02U H 0.603424 0.590501 0.239820 0.109 Uiso 1 1 calc R U . . .
C02T C 0.6186(7) 0.6448(6) 0.27780(11) 0.0828(14) Uani 1 1 d . U . . .
C02U C 0.7300(9) 0.6830(9) 0.27614(17) 0.111(2) Uani 1 1 d D U . . .
C02V C 0.3994(6) 0.7023(6) 0.26349(10) 0.0769(14) Uani 1 1 d . U . . .
C02W C 0.4137(8) 0.8059(7) 0.25400(13) 0.100(2) Uani 1 1 d . U . . .
H02V H 0.374847 0.852555 0.264705 0.150 Uiso 1 1 calc R U . . .
H02W H 0.387632 0.810334 0.236700 0.150 Uiso 1 1 calc R U . . .
H02X H 0.488206 0.823107 0.254324 0.150 Uiso 1 1 calc R U . . .
C02X C 0.6075(6) 0.5377(6) 0.28752(11) 0.0760(15) Uani 1 1 d . U . . .
H02Y H 0.533365 0.516958 0.286318 0.091 Uiso 1 1 calc R U . . .
H70 H 0.649235 0.492245 0.276760 0.091 Uiso 1 1 calc R U . . .
C02Y C 0.4576(7) 0.6352(7) 0.24788(13) 0.0956(17) Uani 1 1 d . U . . .
H02Z H 0.436143 0.645749 0.230181 0.115 Uiso 1 1 calc R U . . .
H71 H 0.438780 0.565768 0.252491 0.115 Uiso 1 1 calc R U . . .
O02Z O 0.7896(7) 0.6151(8) 0.26710(19) 0.171(3) Uani 1 1 d D U . . .
C030 C 0.2816(7) 0.6724(7) 0.26280(14) 0.097(2) Uani 1 1 d . U . . .
H03A H 0.274652 0.600860 0.266492 0.146 Uiso 1 1 calc R U . . .
H03B H 0.252964 0.686341 0.246065 0.146 Uiso 1 1 calc R U . . .
H03C H 0.243128 0.711162 0.275423 0.146 Uiso 1 1 calc R U . . .

loop_
_atom_site_aniso_label
_atom_site_aniso_U_11
_atom_site_aniso_U_22
_atom_site_aniso_U_33
_atom_site_aniso_U_23
_atom_site_aniso_U_13
_atom_site_aniso_U_12
O001 0.0308(13) 0.0387(15) 0.0295(12) 0.0063(11) 0.0033(11) -0.0065(11)
O002 0.0395(15) 0.0360(15) 0.0350(13) 0.0123(11) 0.0066(12) 0.0020(12)
O003 0.0379(15) 0.0347(15) 0.0508(16) 0.0052(13) -0.0056(13) -0.0019(12)
O004 0.069(2) 0.0354(16) 0.0428(16) -0.0076(13) 0.0111(15) -0.0118(15)
O005 0.0441(16) 0.0363(15) 0.0379(14) 0.0053(12) 0.0056(12) 0.0025(13)
O006 0.0368(15) 0.0313(15) 0.0571(17) 0.0065(13) -0.0143(14) -0.0044(12)
O008 0.0375(15) 0.0485(18) 0.0483(16) -0.0080(14) 0.0018(13) -0.0066(14)
O009 0.072(2) 0.0424(17) 0.0382(13) 0.0051(13) -0.0056(14) 0.0187(16)
O00A 0.0301(15) 0.063(2) 0.071(2) 0.0012(18) -0.0110(15) 0.0020(15)
O00B 0.0528(19) 0.069(2) 0.0351(14) 0.0142(15) -0.0057(13) -0.0037(17)
O00C 0.080(3) 0.063(2) 0.0484(18) -0.0070(16) 0.0283(19) -0.019(2)
C00D 0.0301(17) 0.0253(17) 0.0274(16) 0.0020(14) 0.0043(14) -0.0050(14)
C00E 0.0322(18) 0.0288(18) 0.0229(15) 0.0010(13) -0.0025(14) -0.0076(15)
O00F 0.091(3) 0.066(2) 0.0549(19) -0.0115(17) -0.0282(19) 0.029(2)
O00G 0.058(2) 0.082(3) 0.071(2) -0.024(2) -0.0116(19) -0.019(2)
C00H 0.0278(18) 0.036(2) 0.0306(17) 0.0040(15) 0.0012(15) -0.0014(15)
C00I 0.0284(17) 0.0200(16) 0.0329(17) 0.0003(13) 0.0030(14) -0.0001(13)
C00J 0.0254(16) 0.0331(19) 0.0248(15) 0.0006(14) 0.0035(13) -0.0019(15)
C00K 0.0280(18) 0.0321(19) 0.0365(18) 0.0062(15) 0.0050(15) -0.0057(15)
C00L 0.038(2) 0.032(2) 0.0322(18) 0.0069(15) -0.0043(16) -0.0109(16)
C00N 0.0283(17) 0.039(2) 0.0230(15) 0.0049(15) 0.0002(14) -0.0052(16)
C00O 0.0281(17) 0.0228(17) 0.0274(16) 0.0007(13) 0.0024(14) -0.0055(13)
C00P 0.0302(18) 0.0292(18) 0.0238(15) 0.0018(14) 0.0016(14) -0.0029(14)
C00Q 0.0234(16) 0.0263(17) 0.0298(16) -0.0013(14) 0.0020(14) -0.0039(13)
C00R 0.0241(17) 0.032(2) 0.044(2) 0.0032(16) 0.0012(16) -0.0029(15)
C00S 0.0278(18) 0.0271(18) 0.040(2) -0.0008(15) 0.0006(15) -0.0035(15)
C00T 0.0308(19) 0.036(2) 0.0298(17) -0.0002(15) -0.0032(15) -0.0100(16)
C00U 0.0336(16) 0.0261(15) 0.0300(14) 0.0019(12) -0.0023(13) -0.0060(13)
C00V 0.0373(17) 0.0315(17) 0.0282(15) -0.0012(13) -0.0011(13) -0.0067(14)
C00W 0.0365(19) 0.0308(19) 0.0270(16) 0.0003(14) 0.0002(15) -0.0010(16)
C00X 0.0273(19) 0.044(2) 0.0373(19) 0.0049(17) 0.0035(15) 0.0028(16)
C00Y 0.0331(16) 0.0288(16) 0.0318(15) -0.0030(13) -0.0009(13) -0.0047(13)
C00Z 0.037(2) 0.046(2) 0.0350(19) 0.0002(17) 0.0073(17) 0.0020(19)
C010 0.0302(18) 0.037(2) 0.0309(17) 0.0017(15) -0.0041(15) -0.0020(16)
C011 0.036(2) 0.038(2) 0.0304(17) 0.0065(16) -0.0043(16) -0.0057(17)
C012 0.0292(17) 0.0260(16) 0.0383(16) 0.0061(13) -0.0064(14) -0.0070(13)
C013 0.0334(17) 0.0227(15) 0.0284(14) 0.0006(12) -0.0013(13) -0.0042(13)
C014 0.0327(19) 0.037(2) 0.0356(18) -0.0036(16) -0.0008(16) -0.0043(17)
C015 0.0299(17) 0.0269(18) 0.0307(17) -0.0017(14) -0.0040(14) -0.0023(14)
C016 0.0311(18) 0.034(2) 0.0322(18) 0.0081(15) 0.0006(15) -0.0055(15)
C017 0.040(2) 0.033(2) 0.055(2) -0.0025(19) -0.008(2) -0.0057(18)
C018 0.0359(17) 0.0351(18) 0.0376(16) 0.0078(14) -0.0099(14) -0.0059(14)
C019 0.0229(17) 0.039(2) 0.0392(19) 0.0006(16) 0.0011(15) -0.0046(15)
C01A 0.031(2) 0.031(2) 0.056(2) 0.0045(18) -0.0033(18) -0.0064(16)
C01B 0.0359(18) 0.039(2) 0.0312(18) 0.0061(15) -0.0055(15) -0.0110(16)
C01C 0.045(2) 0.042(2) 0.0233(16) -0.0050(15) 0.0043(16) -0.0001(18)
C01D 0.045(2) 0.032(2) 0.039(2) -0.0044(16) -0.0095(18) 0.0029(17)
C01E 0.0233(17) 0.034(2) 0.050(2) 0.0051(17) 0.0036(16) -0.0019(15)
C01F 0.0317(19) 0.030(2) 0.042(2) 0.0057(16) 0.0028(16) -0.0046(15)
C01G 0.0246(17) 0.031(2) 0.048(2) 0.0039(17) 0.0031(16) -0.0010(15)
C01H 0.0274(19) 0.049(2) 0.045(2) -0.0006(19) -0.0064(17) -0.0047(18)
C01I 0.055(2) 0.0339(19) 0.0415(16) 0.0034(15) -0.0080(16) -0.0047(16)
C01J 0.0290(19) 0.052(3) 0.051(2) 0.004(2) -0.0032(18) -0.0083(18)
C01K 0.052(2) 0.0299(18) 0.0437(19) -0.0048(15) -0.0130(18) 0.0038(17)
C01L 0.036(2) 0.0287(19) 0.0358(18) -0.0022(15) -0.0029(16) -0.0025(16)
C01M 0.051(2) 0.046(2) 0.0322(16) -0.0006(16) -0.0012(16) 0.0117(19)
C01N 0.043(2) 0.041(2) 0.041(2) 0.0087(17) -0.0080(17) -0.0201(18)
C01O 0.050(2) 0.0371(18) 0.0321(16) 0.0065(14) 0.0025(15) -0.0132(16)
C01P 0.032(2) 0.047(2) 0.0383(19) 0.0041(18) -0.0063(17) -0.0026(18)
C01Q 0.0279(18) 0.034(2) 0.047(2) -0.0010(17) -0.0042(17) -0.0047(15)
C01R 0.0330(19) 0.041(2) 0.042(2) 0.0033(18) -0.0093(17) -0.0077(17)
C01S 0.0297(19) 0.045(2) 0.040(2) 0.0054(17) 0.0014(17) -0.0103(17)
C01T 0.0288(18) 0.033(2) 0.041(2) 0.0027(16) 0.0029(16) -0.0002(15)
C01U 0.036(2) 0.053(3) 0.0261(17) 0.0050(17) 0.0023(15) -0.0069(19)
C01V 0.044(2) 0.033(2) 0.0447(18) -0.0036(16) -0.0111(16) 0.0040(17)
C01W 0.033(2) 0.035(2) 0.049(2) 0.0010(18) 0.0029(18) 0.0014(17)
C01X 0.039(2) 0.048(2) 0.0358(16) 0.0105(15) -0.0059(15) -0.0058(16)
C01Y 0.0254(19) 0.037(2) 0.076(3) 0.007(2) -0.006(2) -0.0078(17)
C01Z 0.0274(19) 0.040(2) 0.059(2) 0.014(2) -0.0029(18) -0.0048(17)
C020 0.037(2) 0.045(2) 0.056(3) 0.014(2) 0.0087(19) -0.0019(19)
C021 0.041(2) 0.044(2) 0.044(2) -0.0039(19) 0.0040(19) 0.0049(19)
C022 0.052(3) 0.036(2) 0.046(2) 0.0039(18) -0.010(2) 0.0052(19)
C023 0.033(2) 0.042(2) 0.051(2) 0.0086(19) 0.0081(18) -0.0007(18)
C024 0.047(2) 0.044(2) 0.039(2) -0.0036(18) -0.0106(19) -0.012(2)
C025 0.036(2) 0.034(2) 0.058(3) -0.0014(19) -0.0109(19) -0.0009(17)
C026 0.068(2) 0.0259(17) 0.0314(17) 0.0005(14) -0.0084(17) 0.0035(17)
C027 0.0318(19) 0.046(2) 0.041(2) 0.0070(18) 0.0085(17) -0.0018(18)
C028 0.037(2) 0.029(2) 0.073(3) 0.002(2) -0.007(2) -0.0071(17)
C029 0.0250(18) 0.047(2) 0.051(2) 0.0127(19) 0.0090(17) 0.0060(17)
C02A 0.059(3) 0.048(2) 0.0386(18) -0.0099(17) 0.0031(18) 0.002(2)
C02B 0.0353(18) 0.060(3) 0.039(2) 0.009(2) -0.0082(17) -0.0018(18)
C02C 0.036(2) 0.041(2) 0.074(3) 0.015(2) -0.001(2) -0.0130(19)
C02D 0.0215(16) 0.0275(18) 0.047(2) 0.0024(16) 0.0055(16) -0.0021(14)
C02E 0.041(2) 0.036(2) 0.041(2) 0.0003(17) -0.0036(18) -0.0065(18)
C02F 0.041(2) 0.043(2) 0.055(3) 0.010(2) 0.002(2) -0.0057(19)
C02G 0.074(3) 0.056(2) 0.0285(16) 0.0097(17) 0.0033(17) -0.013(2)
C02H 0.060(3) 0.046(3) 0.051(2) -0.012(2) -0.021(2) 0.004(2)
C02I 0.055(3) 0.049(2) 0.0319(17) 0.0011(16) -0.0014(17) 0.0030(19)
C02J 0.030(2) 0.039(2) 0.071(3) 0.008(2) -0.005(2) -0.0080(18)
C02K 0.077(3) 0.036(2) 0.052(2) 0.0142(19) -0.022(3) -0.011(2)
C02L 0.037(2) 0.083(3) 0.037(2) 0.001(2) 0.0048(17) -0.015(2)
C02M 0.086(3) 0.063(3) 0.037(2) 0.010(2) -0.012(2) -0.027(3)
C02N 0.050(3) 0.062(3) 0.043(2) 0.003(2) -0.019(2) -0.001(2)
C02O 0.043(2) 0.050(3) 0.059(3) 0.010(2) -0.010(2) -0.002(2)
O02P 0.084(3) 0.194(5) 0.073(3) -0.014(4) 0.016(3) -0.030(4)
C02Q 0.059(3) 0.064(3) 0.060(3) 0.019(3) 0.014(3) -0.006(3)
C02S 0.114(3) 0.121(4) 0.039(2) 0.005(3) 0.016(2) 0.019(3)
C02T 0.105(3) 0.099(3) 0.045(2) 0.006(2) 0.013(2) 0.019(3)
C02U 0.107(3) 0.150(4) 0.077(4) 0.016(4) 0.007(3) 0.009(3)
C02V 0.099(3) 0.089(3) 0.043(2) 0.010(2) -0.014(2) -0.017(3)
C02W 0.138(6) 0.103(4) 0.059(3) 0.034(3) -0.036(4) -0.027(4)
C02X 0.092(4) 0.086(3) 0.050(2) -0.013(2) -0.003(2) 0.019(3)
C02Y 0.118(3) 0.113(4) 0.056(3) 0.004(3) -0.008(3) -0.001(3)
O02Z 0.124(5) 0.207(7) 0.181(7) -0.006(6) 0.028(5) 0.041(5)
C030 0.108(4) 0.116(6) 0.068(4) 0.017(4) -0.036(3) -0.031(4)

loop_
_atom_type_symbol
_atom_type_description
_atom_type_scat_dispersion_real
_atom_type_scat_dispersion_imag
_atom_type_scat_source
C C 0.0137 0.0067 'International Tables Vol C Tables 4.2.6.8 and 6.1.1.4'
H H 0.0000 0.0000 'International Tables Vol C Tables 4.2.6.8 and 6.1.1.4'
O O 0.0389 0.0241 'International Tables Vol C Tables 4.2.6.8 and 6.1.1.4'

loop_
_geom_angle_atom_site_label_1
_geom_angle_atom_site_label_2
_geom_angle_atom_site_label_3
_geom_angle
_geom_angle_site_symmetry_1
_geom_angle_site_symmetry_3
_geom_angle_publ_flag
C00D O001 C00L 123.0(3) . . ?
C00W O005 H 109.5 . . ?
C00R O006 C01Z 122.0(3) . . ?
C017 O008 HA 109.5 . . ?
C01I O009 C026 121.3(4) . . ?
C01H O00A HB 109.5 . . ?
C01X O00B H00B 109.5 . . ?
C00Z O00C HC 109.5 . . ?
O001 C00D C00O 121.6(3) . . ?
O002 C00D O001 115.8(3) . . ?
O002 C00D C00O 122.6(3) . . ?
C00L C00E HD 105.5 . . ?
C00L C00E C00P 111.0(3) . . ?
C00L C00E C00T 109.8(3) . . ?
C00P C00E HD 105.5 . . ?
C00P C00E C00T 118.6(3) . . ?
C00T C00E HD 105.5 . . ?
C00J C00H C019 106.3(3) . . ?
C01R C00H C00J 107.5(3) . . ?
C01R C00H C019 108.4(3) . . ?
C027 C00H C00J 113.7(3) . . ?
C027 C00H C019 113.0(3) . . ?
C027 C00H C01R 107.7(3) . . ?
C00O C00I HE 106.4 . . ?
C00S C00I HE 106.4 . . ?
C00S C00I C00O 110.9(3) . . ?
C00S C00I C01L 110.0(3) . . ?
C01L C00I HE 106.4 . . ?
C01L C00I C00O 116.1(3) . . ?
C00H C00J HF 104.3 . . ?
C00H C00J C00N 117.4(3) . . ?
C00N C00J HF 104.3 . . ?
C014 C00J C00H 109.8(3) . . ?
C014 C00J HF 104.3 . . ?
C014 C00J C00N 115.1(3) . . ?
HG C00K HH 107.1 . . ?
C00Q C00K HG 107.6 . . ?
C00Q C00K HH 107.6 . . ?
C01F C00K HG 107.6 . . ?
C01F C00K HH 107.6 . . ?
C01F C00K C00Q 118.7(3) . . ?
O001 C00L C00E 113.1(3) . . ?
O001 C00L HI 109.0 . . ?
O001 C00L HJ 109.0 . . ?
C00E C00L HI 109.0 . . ?
C00E C00L HJ 109.0 . . ?
HI C00L HJ 107.8 . . ?
C00W C00N C00J 107.1(3) . . ?
C00W C00N C00X 106.6(3) . . ?
C00W C00N C01U 112.5(3) . . ?
C00X C00N C00J 108.3(3) . . ?
C01U C00N C00J 114.2(3) . . ?
C01U C00N C00X 107.8(3) . . ?
C00D C00O C00I 107.5(3) . . ?
C00D C00O HK 105.2 . . ?
C00D C00O C00Q 116.9(3) . . ?
C00I C00O HK 105.2 . . ?
C00Q C00O C00I 115.7(3) . . ?
C00Q C00O HK 105.2 . . ?
C00E C00P C00Q 109.9(3) . . ?
C016 C00P C00E 109.1(3) . . ?
C016 C00P C00Q 109.1(3) . . ?
C01C C00P C00E 111.3(3) . . ?
C01C C00P C00Q 110.6(3) . . ?
C01C C00P C016 106.9(3) . . ?
C00K C00Q C00O 109.1(3) . . ?
C00K C00Q C00P 105.8(3) . . ?
C00O C00Q C00P 113.6(3) . . ?
C015 C00Q C00K 107.6(3) . . ?
C015 C00Q C00O 109.8(3) . . ?
C015 C00Q C00P 110.7(3) . . ?
O003 C00R O006 115.2(4) . . ?
O003 C00R C02D 122.5(4) . . ?
O006 C00R C02D 122.2(3) . . ?
C00I C00S C01W 109.5(3) . . ?
C00Z C00S C00I 111.8(3) . . ?
C00Z C00S C01F 110.9(3) . . ?
C00Z C00S C01W 103.6(3) . . ?
C01F C00S C00I 108.0(3) . . ?
C01F C00S C01W 113.1(3) . . ?
C010 C00T C00E 107.0(3) . . ?
C010 C00T C01S 106.3(3) . . ?
C01S C00T C00E 107.4(3) . . ?
C024 C00T C00E 112.5(3) . . ?
C024 C00T C010 115.2(3) . . ?
C024 C00T C01S 108.0(3) . . ?
C012 C00U C013 106.6(3) . . ?
C01M C00U C012 107.4(3) . . ?
C01M C00U C013 108.1(3) . . ?
C01N C00U C012 114.0(3) . . ?
C01N C00U C013 112.0(3) . . ?
C01N C00U C01M 108.5(3) . . ?
C01B C00V C00Y 111.1(3) . . ?
C01B C00V C01O 108.6(3) . . ?
C01B C00V C02A 107.0(3) . . ?
C01O C00V C00Y 112.8(3) . . ?
C02A C00V C00Y 108.0(3) . . ?
C02A C00V C01O 109.2(3) . . ?
O005 C00W C00N 111.3(3) . . ?
O005 C00W HL 107.4 . . ?
O005 C00W C02E 110.3(3) . . ?
C00N C00W HL 107.4 . . ?
C02E C00W C00N 112.6(3) . . ?
C02E C00W HL 107.4 . . ?
C00N C00X HM 109.5 . . ?
C00N C00X HN 109.5 . . ?
C00N C00X HO 109.5 . . ?
HM C00X HN 109.5 . . ?
HM C00X HO 109.5 . . ?
HN C00X HO 109.5 . . ?
C013 C00Y C00V 110.9(3) . . ?
C013 C00Y C02L 111.0(3) . . ?
C01K C00Y C00V 109.1(3) . . ?
C01K C00Y C013 109.0(3) . . ?
C01K C00Y C02L 107.2(4) . . ?
C02L C00Y C00V 109.7(3) . . ?
O004 C00Z O00C 122.9(4) . . ?
O004 C00Z C00S 124.7(4) . . ?
O00C C00Z C00S 112.3(4) . . ?
C00T C010 HP 104.3 . . ?
C00T C010 C01P 118.1(3) . . ?
C011 C010 C00T 109.6(3) . . ?
C011 C010 HP 104.3 . . ?
C011 C010 C01P 114.5(3) . . ?
C01P C010 HP 104.3 . . ?
C010 C011 HQ 109.6 . . ?
C010 C011 HR 109.6 . . ?
HQ C011 HR 108.1 . . ?
C016 C011 C010 110.4(3) . . ?
C016 C011 HQ 109.6 . . ?
C016 C011 HR 109.6 . . ?
C00U C012 H012 104.9 . . ?
C00U C012 C018 117.1(3) . . ?
C018 C012 H012 104.9 . . ?
C01V C012 C00U 109.8(3) . . ?
C01V C012 H012 104.9 . . ?
C01V C012 C018 114.0(3) . . ?
C00U C013 H013 105.6 . . ?
C00Y C013 C00U 117.5(3) . . ?
C00Y C013 H013 105.6 . . ?
C026 C013 C00U 109.7(3) . . ?
C026 C013 C00Y 112.0(3) . . ?
C026 C013 H013 105.6 . . ?
C00J C014 HS 109.6 . . ?
C00J C014 HT 109.6 . . ?
C00J C014 C01Q 110.2(3) . . ?
HS C014 HT 108.1 . . ?
C01Q C014 HS 109.6 . . ?
C01Q C014 HT 109.6 . . ?
C00Q C015 HU 109.5 . . ?
C00Q C015 HV 109.5 . . ?
C00Q C015 HW 109.5 . . ?
HU C015 HV 109.5 . . ?
HU C015 HW 109.5 . . ?
HV C015 HW 109.5 . . ?
C00P C016 HX 108.7 . . ?
C00P C016 HY 108.7 . . ?
C011 C016 C00P 114.0(3) . . ?
C011 C016 HX 108.7 . . ?
C011 C016 HY 108.7 . . ?
HX C016 HY 107.6 . . ?
O008 C017 C01A 115.0(4) . . ?
O00G C017 O008 122.1(5) . . ?
O00G C017 C01A 122.7(4) . . ?
C01X C018 C012 106.9(3) . . ?
C01X C018 C02B 111.6(4) . . ?
C01X C018 C02K 107.5(4) . . ?
C02B C018 C012 114.4(3) . . ?
C02B C018 C02K 107.9(4) . . ?
C02K C018 C012 108.4(3) . . ?
C00H C019 HZ 104.9 . . ?
C01T C019 C00H 118.9(3) . . ?
C01T C019 HZ 104.9 . . ?
C01Z C019 C00H 110.7(3) . . ?
C01Z C019 HZ 104.9 . . ?
C01Z C019 C01T 111.2(4) . . ?
C017 C01A C01G 112.6(3) . . ?
C017 C01A C028 103.7(4) . . ?
C017 C01A C02J 108.9(4) . . ?
C01G C01A C028 110.6(4) . . ?
C01G C01A C02J 108.8(4) . . ?
C02J C01A C028 112.2(3) . . ?
C00V C01B H01A 109.5 . . ?
C00V C01B H01B 109.5 . . ?
C00V C01B H01C 109.5 . . ?
H01A C01B H01B 109.5 . . ?
H01A C01B H01C 109.5 . . ?
H01B C01B H01C 109.5 . . ?
C00P C01C H1 109.5 . . ?
C00P C01C H2 109.5 . . ?
C00P C01C H3 109.5 . . ?
H1 C01C H2 109.5 . . ?
H1 C01C H3 109.5 . . ?
H2 C01C H3 109.5 . . ?
C01L C01D C025 108.9(3) . . ?
C022 C01D C01L 111.5(4) . . ?
C022 C01D C025 110.8(4) . . ?
C022 C01D C02H 108.6(4) . . ?
C02H C01D C01L 108.3(4) . . ?
C02H C01D C025 108.6(4) . . ?
C01Y C01E C01T 106.0(3) . . ?
C01Y C01E C02D 108.7(3) . . ?
C029 C01E C01T 111.1(3) . . ?
C029 C01E C01Y 108.5(3) . . ?
C029 C01E C02D 108.2(3) . . ?
C02D C01E C01T 114.3(3) . . ?
C00K C01F C00S 110.4(3) . . ?
C00K C01F H4 109.6 . . ?
C00K C01F H5 109.6 . . ?
C00S C01F H4 109.6 . . ?
C00S C01F H5 109.6 . . ?
H4 C01F H5 108.1 . . ?
C01A C01G H6 106.1 . . ?
C01A C01G C023 109.8(3) . . ?
C01A C01G C02D 111.5(3) . . ?
C023 C01G H6 106.1 . . ?
C023 C01G C02D 116.4(3) . . ?
C02D C01G H6 106.1 . . ?
O00A C01H H7 107.5 . . ?
O00A C01H C01J 109.8(3) . . ?
O00A C01H C01P 111.0(4) . . ?
C01J C01H H7 107.5 . . ?
C01J C01H C01P 113.3(4) . . ?
C01P C01H H7 107.5 . . ?
O009 C01I C01O 121.3(4) . . ?
O00F C01I O009 114.2(4) . . ?
O00F C01I C01O 124.5(4) . . ?
C01H C01J H8 109.4 . . ?
C01H C01J H9 109.4 . . ?
C01H C01J C01S 111.0(3) . . ?
H8 C01J H9 108.0 . . ?
C01S C01J H8 109.4 . . ?
C01S C01J H9 109.4 . . ?
C00Y C01K H01D 108.7 . . ?
C00Y C01K H01E 108.7 . . ?
H01D C01K H01E 107.6 . . ?
C01V C01K C00Y 114.3(3) . . ?
C01V C01K H01D 108.7 . . ?
C01V C01K H01E 108.7 . . ?
C00I C01L C01D 113.8(3) . . ?
C00I C01L H10 108.8 . . ?
C00I C01L H11 108.8 . . ?
C01D C01L H10 108.8 . . ?
C01D C01L H11 108.8 . . ?
H10 C01L H11 107.7 . . ?
C00U C01M H01F 109.0 . . ?
C00U C01M H01G 109.0 . . ?
H01F C01M H01G 107.8 . . ?
C02I C01M C00U 113.0(4) . . ?
C02I C01M H01F 109.0 . . ?
C02I C01M H01G 109.0 . . ?
C00U C01N H01H 109.5 . . ?
C00U C01N H01I 109.5 . . ?
C00U C01N H01J 109.5 . . ?
H01H C01N H01I 109.5 . . ?
H01H C01N H01J 109.5 . . ?
H01I C01N H01J 109.5 . . ?
C00V C01O H01O 105.6 . . ?
C01I C01O C00V 115.8(3) . . ?
C01I C01O H01O 105.6 . . ?
C01I C01O C02G 107.9(4) . . ?
C02G C01O C00V 115.3(4) . . ?
C02G C01O H01O 105.6 . . ?
C01H C01P C010 105.3(3) . . ?
C01H C01P C02N 112.3(4) . . ?
C02N C01P C010 114.6(4) . . ?
C02O C01P C010 109.3(4) . . ?
C02O C01P C01H 107.1(4) . . ?
C02O C01P C02N 107.8(4) . . ?
C014 C01Q H12 108.6 . . ?
C014 C01Q H13 108.6 . . ?
C014 C01Q C01T 114.7(3) . . ?
H12 C01Q H13 107.6 . . ?
C01T C01Q H12 108.6 . . ?
C01T C01Q H13 108.6 . . ?
C00H C01R H14 108.9 . . ?
C00H C01R H15 108.9 . . ?
H14 C01R H15 107.7 . . ?
C02E C01R C00H 113.4(3) . . ?
C02E C01R H14 108.9 . . ?
C02E C01R H15 108.9 . . ?
C00T C01S H16 108.9 . . ?
C00T C01S H17 108.9 . . ?
C01J C01S C00T 113.4(3) . . ?
C01J C01S H16 108.9 . . ?
C01J C01S H17 108.9 . . ?
H16 C01S H17 107.7 . . ?
C019 C01T C01E 110.7(3) . . ?
C019 C01T C021 111.2(3) . . ?
C01Q C01T C019 110.2(3) . . ?
C01Q C01T C01E 108.5(3) . . ?
C01Q C01T C021 105.7(3) . . ?
C021 C01T C01E 110.5(3) . . ?
C00N C01U H18 109.5 . . ?
C00N C01U H19 109.5 . . ?
C00N C01U H20 109.5 . . ?
H18 C01U H19 109.5 . . ?
H18 C01U H20 109.5 . . ?
H19 C01U H20 109.5 . . ?
C012 C01V H01K 109.5 . . ?
C012 C01V H01L 109.5 . . ?
C01K C01V C012 110.9(3) . . ?
C01K C01V H01K 109.5 . . ?
C01K C01V H01L 109.5 . . ?
H01K C01V H01L 108.0 . . ?
C00S C01W H21 108.9 . . ?
C00S C01W H22 108.9 . . ?
H21 C01W H22 107.7 . . ?
C025 C01W C00S 113.2(3) . . ?
C025 C01W H21 108.9 . . ?
C025 C01W H22 108.9 . . ?
O00B C01X C018 111.2(4) . . ?
O00B C01X H01X 106.2 . . ?
O00B C01X C02I 111.9(4) . . ?
C018 C01X H01X 106.2 . . ?
C018 C01X C02I 114.4(4) . . ?
C02I C01X H01X 106.2 . . ?
C01E C01Y H23 107.5 . . ?
C01E C01Y H24 107.5 . . ?
H23 C01Y H24 107.0 . . ?
C02J C01Y C01E 119.1(4) . . ?
C02J C01Y H23 107.5 . . ?
C02J C01Y H24 107.5 . . ?
O006 C01Z C019 112.7(3) . . ?
O006 C01Z H25 109.1 . . ?
O006 C01Z H26 109.1 . . ?
C019 C01Z H25 109.1 . . ?
C019 C01Z H26 109.1 . . ?
H25 C01Z H26 107.8 . . ?
C02C C020 C023 108.6(4) . . ?
C02C C020 C02Q 109.9(4) . . ?
C02F C020 C023 111.8(4) . . ?
C02F C020 C02C 110.9(4) . . ?
C02F C020 C02Q 108.1(4) . . ?
C02Q C020 C023 107.5(4) . . ?
C01T C021 H27 109.5 . . ?
C01T C021 H28 109.5 . . ?
C01T C021 H29 109.5 . . ?
H27 C021 H28 109.5 . . ?
H27 C021 H29 109.5 . . ?
H28 C021 H29 109.5 . . ?
C01D C022 H30 109.5 . . ?
C01D C022 H31 109.5 . . ?
C01D C022 H32 109.5 . . ?
H30 C022 H31 109.5 . . ?
H30 C022 H32 109.5 . . ?
H31 C022 H32 109.5 . . ?
C01G C023 H33 108.9 . . ?
C01G C023 H34 108.9 . . ?
C020 C023 C01G 113.3(4) . . ?
C020 C023 H33 108.9 . . ?
C020 C023 H34 108.9 . . ?
H33 C023 H34 107.7 . . ?
C00T C024 H35 109.5 . . ?
C00T C024 H36 109.5 . . ?
C00T C024 H37 109.5 . . ?
H35 C024 H36 109.5 . . ?
H35 C024 H37 109.5 . . ?
H36 C024 H37 109.5 . . ?
C01D C025 H38 109.2 . . ?
C01D C025 H39 109.2 . . ?
C01W C025 C01D 112.1(4) . . ?
C01W C025 H38 109.2 . . ?
C01W C025 H39 109.2 . . ?
H38 C025 H39 107.9 . . ?
O009 C026 C013 113.9(4) . . ?
O009 C026 H02A 108.8 . . ?
O009 C026 H02B 108.8 . . ?
C013 C026 H02A 108.8 . . ?
C013 C026 H02B 108.8 . . ?
H02A C026 H02B 107.7 . . ?
C00H C027 H40 109.5 . . ?
C00H C027 H41 109.5 . . ?
C00H C027 H42 109.5 . . ?
H40 C027 H41 109.5 . . ?
H40 C027 H42 109.5 . . ?
H41 C027 H42 109.5 . . ?
C01A C028 H43 108.6 . . ?
C01A C028 H44 108.6 . . ?
H43 C028 H44 107.6 . . ?
C02C C028 C01A 114.4(4) . . ?
C02C C028 H43 108.6 . . ?
C02C C028 H44 108.6 . . ?
C01E C029 H45 109.5 . . ?
C01E C029 H46 109.5 . . ?
C01E C029 H47 109.5 . . ?
H45 C029 H46 109.5 . . ?
H45 C029 H47 109.5 . . ?
H46 C029 H47 109.5 . . ?
C00V C02A H02C 107.0 . . ?
C00V C02A H02D 107.0 . . ?
H02C C02A H02D 106.7 . . ?
C02X C02A C00V 121.4(5) . . ?
C02X C02A H02C 107.0 . . ?
C02X C02A H02D 107.0 . . ?
C018 C02B H02E 109.5 . . ?
C018 C02B H02F 109.5 . . ?
C018 C02B H02G 109.5 . . ?
H02E C02B H02F 109.5 . . ?
H02E C02B H02G 109.5 . . ?
H02F C02B H02G 109.5 . . ?
C020 C02C H48 108.9 . . ?
C020 C02C H49 108.9 . . ?
C028 C02C C020 113.2(4) . . ?
C028 C02C H48 108.9 . . ?
C028 C02C H49 108.9 . . ?
H48 C02C H49 107.8 . . ?
C00R C02D C01E 117.2(3) . . ?
C00R C02D C01G 107.5(3) . . ?
C00R C02D H50 105.0 . . ?
C01E C02D H50 105.0 . . ?
C01G C02D C01E 115.8(3) . . ?
C01G C02D H50 105.0 . . ?
C00W C02E H51 109.7 . . ?
C00W C02E H52 109.7 . . ?
C01R C02E C00W 109.8(3) . . ?
C01R C02E H51 109.7 . . ?
C01R C02E H52 109.7 . . ?
H51 C02E H52 108.2 . . ?
C020 C02F H53 109.5 . . ?
C020 C02F H54 109.5 . . ?
C020 C02F H55 109.5 . . ?
H53 C02F H54 109.5 . . ?
H53 C02F H55 109.5 . . ?
H54 C02F H55 109.5 . . ?
C01O C02G H02H 106.4 . . ?
C02M C02G C01O 116.0(4) . . ?
C02M C02G H02H 106.4 . . ?
C02T C02G C01O 113.8(5) . . ?
C02T C02G H02H 106.4 . . ?
C02T C02G C02M 107.1(5) . . ?
C01D C02H H56 109.5 . . ?
C01D C02H H57 109.5 . . ?
C01D C02H H58 109.5 . . ?
H56 C02H H57 109.5 . . ?
H56 C02H H58 109.5 . . ?
H57 C02H H58 109.5 . . ?
C01M C02I H02I 109.6 . . ?
C01M C02I H02J 109.6 . . ?
C01X C02I C01M 110.3(4) . . ?
C01X C02I H02I 109.6 . . ?
C01X C02I H02J 109.6 . . ?
H02I C02I H02J 108.1 . . ?
C01A C02J H59 109.4 . . ?
C01A C02J H60 109.4 . . ?
C01Y C02J C01A 111.1(3) . . ?
C01Y C02J H59 109.4 . . ?
C01Y C02J H60 109.4 . . ?
H59 C02J H60 108.0 . . ?
C018 C02K H02K 109.5 . . ?
C018 C02K H02L 109.5 . . ?
C018 C02K H02M 109.5 . . ?
H02K C02K H02L 109.5 . . ?
H02K C02K H02M 109.5 . . ?
H02L C02K H02M 109.5 . . ?
C00Y C02L H02N 109.5 . . ?
C00Y C02L H02O 109.5 . . ?
C00Y C02L H02P 109.5 . . ?
H02N C02L H02O 109.5 . . ?
H02N C02L H02P 109.5 . . ?
H02O C02L H02P 109.5 . . ?
C02G C02M H02Q 108.1 . . ?
C02G C02M H02R 108.1 . . ?
C02G C02M C02V 116.6(5) . . ?
H02Q C02M H02R 107.3 . . ?
C02V C02M H02Q 108.1 . . ?
C02V C02M H02R 108.1 . . ?
C01P C02N H61 109.5 . . ?
C01P C02N H62 109.5 . . ?
C01P C02N H63 109.5 . . ?
H61 C02N H62 109.5 . . ?
H61 C02N H63 109.5 . . ?
H62 C02N H63 109.5 . . ?
C01P C02O H64 109.5 . . ?
C01P C02O H65 109.5 . . ?
C01P C02O H66 109.5 . . ?
H64 C02O H65 109.5 . . ?
H64 C02O H66 109.5 . . ?
H65 C02O H66 109.5 . . ?
C02U O02P H02S 109.5 . . ?
C020 C02Q H67 109.5 . . ?
C020 C02Q H68 109.5 . . ?
C020 C02Q H69 109.5 . . ?
H67 C02Q H68 109.5 . . ?
H67 C02Q H69 109.5 . . ?
H68 C02Q H69 109.5 . . ?
H02T C02S H02U 107.5 . . ?
C02T C02S H02T 108.5 . . ?
C02T C02S H02U 108.5 . . ?
C02Y C02S H02T 108.5 . . ?
C02Y C02S H02U 108.5 . . ?
C02Y C02S C02T 115.3(6) . . ?
C02G C02T C02S 111.6(6) . . ?
C02G C02T C02U 108.0(7) . . ?
C02G C02T C02X 108.5(5) . . ?
C02U C02T C02S 107.3(6) . . ?
C02U C02T C02X 115.0(7) . . ?
C02X C02T C02S 106.5(7) . . ?
O02P C02U C02T 122.5(9) . . ?
O02Z C02U O02P 127.0(11) . . ?
O02Z C02U C02T 110.0(10) . . ?
C02M C02V C030 109.4(5) . . ?
C02W C02V C02M 111.8(6) . . ?
C02W C02V C030 110.5(7) . . ?
C02Y C02V C02M 107.1(6) . . ?
C02Y C02V C02W 108.8(7) . . ?
C02Y C02V C030 109.2(7) . . ?
C02V C02W H02V 109.5 . . ?
C02V C02W H02W 109.5 . . ?
C02V C02W H02X 109.5 . . ?
H02V C02W H02W 109.5 . . ?
H02V C02W H02X 109.5 . . ?
H02W C02W H02X 109.5 . . ?
C02A C02X C02T 112.0(6) . . ?
C02A C02X H02Y 109.2 . . ?
C02A C02X H70 109.2 . . ?
C02T C02X H02Y 109.2 . . ?
C02T C02X H70 109.2 . . ?
H02Y C02X H70 107.9 . . ?
C02S C02Y H02Z 108.5 . . ?
C02S C02Y H71 108.5 . . ?
C02V C02Y C02S 115.1(8) . . ?
C02V C02Y H02Z 108.5 . . ?
C02V C02Y H71 108.5 . . ?
H02Z C02Y H71 107.5 . . ?
C02V C030 H03A 109.5 . . ?
C02V C030 H03B 109.5 . . ?
C02V C030 H03C 109.5 . . ?
H03A C030 H03B 109.5 . . ?
H03A C030 H03C 109.5 . . ?
H03B C030 H03C 109.5 . . ?

loop_
_geom_bond_atom_site_label_1
_geom_bond_atom_site_label_2
_geom_bond_distance
_geom_bond_site_symmetry_2
_geom_bond_publ_flag
O001 C00D 1.335(5) . ?
O001 C00L 1.456(5) . ?
O002 C00D 1.221(5) . ?
O003 C00R 1.212(5) . ?
O004 C00Z 1.211(6) . ?
O005 H 0.8400 . ?
O005 C00W 1.434(5) . ?
O006 C00R 1.349(5) . ?
O006 C01Z 1.451(5) . ?
O008 HA 0.8400 . ?
O008 C017 1.306(5) . ?
O009 C01I 1.321(5) . ?
O009 C026 1.455(6) . ?
O00A HB 0.8400 . ?
O00A C01H 1.438(5) . ?
O00B H00B 0.8400 . ?
O00B C01X 1.437(5) . ?
O00C HC 0.8400 . ?
O00C C00Z 1.329(5) . ?
C00D C00O 1.534(5) . ?
C00E HD 1.0000 . ?
C00E C00L 1.527(5) . ?
C00E C00P 1.559(5) . ?
C00E C00T 1.583(5) . ?
O00F C01I 1.223(6) . ?
O00G C017 1.229(6) . ?
C00H C00J 1.560(5) . ?
C00H C019 1.578(6) . ?
C00H C01R 1.549(6) . ?
C00H C027 1.546(5) . ?
C00I HE 1.0000 . ?
C00I C00O 1.581(5) . ?
C00I C00S 1.537(5) . ?
C00I C01L 1.541(5) . ?
C00J HF 1.0000 . ?
C00J C00N 1.563(5) . ?
C00J C014 1.526(5) . ?
C00K HG 0.9900 . ?
C00K HH 0.9900 . ?
C00K C00Q 1.566(5) . ?
C00K C01F 1.517(6) . ?
C00L HI 0.9900 . ?
C00L HJ 0.9900 . ?
C00N C00W 1.533(5) . ?
C00N C00X 1.537(5) . ?
C00N C01U 1.535(5) . ?
C00O HK 1.0000 . ?
C00O C00Q 1.570(5) . ?
C00P C00Q 1.615(5) . ?
C00P C016 1.559(5) . ?
C00P C01C 1.549(5) . ?
C00Q C015 1.546(5) . ?
C00R C02D 1.533(6) . ?
C00S C00Z 1.531(6) . ?
C00S C01F 1.536(5) . ?
C00S C01W 1.557(6) . ?
C00T C010 1.558(6) . ?
C00T C01S 1.558(6) . ?
C00T C024 1.531(5) . ?
C00U C012 1.553(5) . ?
C00U C013 1.580(5) . ?
C00U C01M 1.544(6) . ?
C00U C01N 1.541(5) . ?
C00V C00Y 1.611(5) . ?
C00V C01B 1.542(5) . ?
C00V C01O 1.579(6) . ?
C00V C02A 1.546(6) . ?
C00W HL 1.0000 . ?
C00W C02E 1.527(6) . ?
C00X HM 0.9800 . ?
C00X HN 0.9800 . ?
C00X HO 0.9800 . ?
C00Y C013 1.557(5) . ?
C00Y C01K 1.540(6) . ?
C00Y C02L 1.561(6) . ?
C010 HP 1.0000 . ?
C010 C011 1.532(6) . ?
C010 C01P 1.571(6) . ?
C011 HQ 0.9900 . ?
C011 HR 0.9900 . ?
C011 C016 1.524(5) . ?
C012 H012 1.0000 . ?
C012 C018 1.556(5) . ?
C012 C01V 1.542(6) . ?
C013 H013 1.0000 . ?
C013 C026 1.515(5) . ?
C014 HS 0.9900 . ?
C014 HT 0.9900 . ?
C014 C01Q 1.528(6) . ?
C015 HU 0.9800 . ?
C015 HV 0.9800 . ?
C015 HW 0.9800 . ?
C016 HX 0.9900 . ?
C016 HY 0.9900 . ?
C017 C01A 1.524(7) . ?
C018 C01X 1.518(7) . ?
C018 C02B 1.522(6) . ?
C018 C02K 1.536(6) . ?
C019 HZ 1.0000 . ?
C019 C01T 1.555(6) . ?
C019 C01Z 1.532(5) . ?
C01A C01G 1.529(6) . ?
C01A C028 1.550(6) . ?
C01A C02J 1.546(6) . ?
C01B H01A 0.9800 . ?
C01B H01B 0.9800 . ?
C01B H01C 0.9800 . ?
C01C H1 0.9800 . ?
C01C H2 0.9800 . ?
C01C H3 0.9800 . ?
C01D C01L 1.541(6) . ?
C01D C022 1.536(6) . ?
C01D C025 1.549(7) . ?
C01D C02H 1.539(6) . ?
C01E C01T 1.608(6) . ?
C01E C01Y 1.561(6) . ?
C01E C029 1.550(6) . ?
C01E C02D 1.590(5) . ?
C01F H4 0.9900 . ?
C01F H5 0.9900 . ?
C01G H6 1.0000 . ?
C01G C023 1.547(6) . ?
C01G C02D 1.569(5) . ?
C01H H7 1.0000 . ?
C01H C01J 1.518(7) . ?
C01H C01P 1.540(6) . ?
C01I C01O 1.534(7) . ?
C01J H8 0.9900 . ?
C01J H9 0.9900 . ?
C01J C01S 1.537(6) . ?
C01K H01D 0.9900 . ?
C01K H01E 0.9900 . ?
C01K C01V 1.522(6) . ?
C01L H10 0.9900 . ?
C01L H11 0.9900 . ?
C01M H01F 0.9900 . ?
C01M H01G 0.9900 . ?
C01M C02I 1.538(6) . ?
C01N H01H 0.9800 . ?
C01N H01I 0.9800 . ?
C01N H01J 0.9800 . ?
C01O H01O 1.0000 . ?
C01O C02G 1.570(6) . ?
C01P C02N 1.540(6) . ?
C01P C02O 1.519(7) . ?
C01Q H12 0.9900 . ?
C01Q H13 0.9900 . ?
C01Q C01T 1.550(5) . ?
C01R H14 0.9900 . ?
C01R H15 0.9900 . ?
C01R C02E 1.518(6) . ?
C01S H16 0.9900 . ?
C01S H17 0.9900 . ?
C01T C021 1.561(6) . ?
C01U H18 0.9800 . ?
C01U H19 0.9800 . ?
C01U H20 0.9800 . ?
C01V H01K 0.9900 . ?
C01V H01L 0.9900 . ?
C01W H21 0.9900 . ?
C01W H22 0.9900 . ?
C01W C025 1.519(6) . ?
C01X H01X 1.0000 . ?
C01X C02I 1.533(7) . ?
C01Y H23 0.9900 . ?
C01Y H24 0.9900 . ?
C01Y C02J 1.532(7) . ?
C01Z H25 0.9900 . ?
C01Z H26 0.9900 . ?
C020 C023 1.545(6) . ?
C020 C02C 1.535(7) . ?
C020 C02F 1.532(6) . ?
C020 C02Q 1.536(7) . ?
C021 H27 0.9800 . ?
C021 H28 0.9800 . ?
C021 H29 0.9800 . ?
C022 H30 0.9800 . ?
C022 H31 0.9800 . ?
C022 H32 0.9800 . ?
C023 H33 0.9900 . ?
C023 H34 0.9900 . ?
C024 H35 0.9800 . ?
C024 H36 0.9800 . ?
C024 H37 0.9800 . ?
C025 H38 0.9900 . ?
C025 H39 0.9900 . ?
C026 H02A 0.9900 . ?
C026 H02B 0.9900 . ?
C027 H40 0.9800 . ?
C027 H41 0.9800 . ?
C027 H42 0.9800 . ?
C028 H43 0.9900 . ?
C028 H44 0.9900 . ?
C028 C02C 1.501(8) . ?
C029 H45 0.9800 . ?
C029 H46 0.9800 . ?
C029 H47 0.9800 . ?
C02A H02C 0.9900 . ?
C02A H02D 0.9900 . ?
C02A C02X 1.511(7) . ?
C02B H02E 0.9800 . ?
C02B H02F 0.9800 . ?
C02B H02G 0.9800 . ?
C02C H48 0.9900 . ?
C02C H49 0.9900 . ?
C02D H50 1.0000 . ?
C02E H51 0.9900 . ?
C02E H52 0.9900 . ?
C02F H53 0.9800 . ?
C02F H54 0.9800 . ?
C02F H55 0.9800 . ?
C02G H02H 1.0000 . ?
C02G C02M 1.549(8) . ?
C02G C02T 1.485(9) . ?
C02H H56 0.9800 . ?
C02H H57 0.9800 . ?
C02H H58 0.9800 . ?
C02I H02I 0.9900 . ?
C02I H02J 0.9900 . ?
C02J H59 0.9900 . ?
C02J H60 0.9900 . ?
C02K H02K 0.9800 . ?
C02K H02L 0.9800 . ?
C02K H02M 0.9800 . ?
C02L H02N 0.9800 . ?
C02L H02O 0.9800 . ?
C02L H02P 0.9800 . ?
C02M H02Q 0.9900 . ?
C02M H02R 0.9900 . ?
C02M C02V 1.554(7) . ?
C02N H61 0.9800 . ?
C02N H62 0.9800 . ?
C02N H63 0.9800 . ?
C02O H64 0.9800 . ?
C02O H65 0.9800 . ?
C02O H66 0.9800 . ?
O02P H02S 0.8400 . ?
O02P C02U 1.306(13) . ?
C02Q H67 0.9800 . ?
C02Q H68 0.9800 . ?
C02Q H69 0.9800 . ?
C02S H02T 0.9900 . ?
C02S H02U 0.9900 . ?
C02S C02T 1.625(9) . ?
C02S C02Y 1.457(12) . ?
C02T C02U 1.515(14) . ?
C02T C02X 1.529(11) . ?
C02U O02Z 1.279(10) . ?
C02V C02W 1.484(11) . ?
C02V C02Y 1.431(12) . ?
C02V C030 1.559(11) . ?
C02W H02V 0.9800 . ?
C02W H02W 0.9800 . ?
C02W H02X 0.9800 . ?
C02X H02Y 0.9900 . ?
C02X H70 0.9900 . ?
C02Y H02Z 0.9900 . ?
C02Y H71 0.9900 . ?
C030 H03A 0.9800 . ?
C030 H03B 0.9800 . ?
C030 H03C 0.9800 . ?

loop_
_geom_torsion_atom_site_label_1
_geom_torsion_atom_site_label_2
_geom_torsion_atom_site_label_3
_geom_torsion_atom_site_label_4
_geom_torsion
_geom_torsion_site_symmetry_1
_geom_torsion_site_symmetry_2
_geom_torsion_site_symmetry_3
_geom_torsion_site_symmetry_4
_geom_torsion_publ_flag
O001 C00D C00O C00I 170.6(3) . . . . ?
O001 C00D C00O C00Q 38.6(5) . . . . ?
O002 C00D C00O C00I -7.6(5) . . . . ?
O002 C00D C00O C00Q -139.6(4) . . . . ?
O003 C00R C02D C01E -138.1(4) . . . . ?
O003 C00R C02D C01G -5.6(5) . . . . ?
O005 C00W C02E C01R -173.8(3) . . . . ?
O006 C00R C02D C01E 42.3(5) . . . . ?
O006 C00R C02D C01G 174.8(3) . . . . ?
O008 C017 C01A C01G -28.5(5) . . . . ?
O008 C017 C01A C028 91.1(4) . . . . ?
O008 C017 C01A C02J -149.3(4) . . . . ?
O009 C01I C01O C00V 43.4(6) . . . . ?
O009 C01I C01O C02G 174.5(4) . . . . ?
O00A C01H C01J C01S -175.7(4) . . . . ?
O00A C01H C01P C010 -179.8(4) . . . . ?
O00A C01H C01P C02N -54.4(5) . . . . ?
O00A C01H C01P C02O 63.8(5) . . . . ?
O00B C01X C02I C01M -175.1(4) . . . . ?
C00D O001 C00L C00E -81.9(4) . . . . ?
C00D C00O C00Q C00K 167.4(3) . . . . ?
C00D C00O C00Q C00P -74.8(4) . . . . ?
C00D C00O C00Q C015 49.8(4) . . . . ?
C00E C00P C00Q C00K -168.6(3) . . . . ?
C00E C00P C00Q C00O 71.7(4) . . . . ?
C00E C00P C00Q C015 -52.4(4) . . . . ?
C00E C00P C016 C011 -46.2(4) . . . . ?
C00E C00T C010 C011 58.3(4) . . . . ?
C00E C00T C010 C01P -168.1(3) . . . . ?
C00E C00T C01S C01J 165.7(3) . . . . ?
O00F C01I C01O C00V -134.1(5) . . . . ?
O00F C01I C01O C02G -3.1(7) . . . . ?
O00G C017 C01A C01G 156.1(5) . . . . ?
O00G C017 C01A C028 -84.3(5) . . . . ?
O00G C017 C01A C02J 35.3(6) . . . . ?
C00H C00J C00N C00W 52.0(4) . . . . ?
C00H C00J C00N C00X 166.6(3) . . . . ?
C00H C00J C00N C01U -73.2(4) . . . . ?
C00H C00J C014 C01Q -65.8(4) . . . . ?
C00H C019 C01T C01E 161.6(3) . . . . ?
C00H C019 C01T C01Q 41.7(5) . . . . ?
C00H C019 C01T C021 -75.1(4) . . . . ?
C00H C019 C01Z O006 -140.0(3) . . . . ?
C00H C01R C02E C00W -59.3(5) . . . . ?
C00I C00O C00Q C00K 39.3(4) . . . . ?
C00I C00O C00Q C00P 157.1(3) . . . . ?
C00I C00O C00Q C015 -78.3(4) . . . . ?
C00I C00S C00Z O004 -19.2(6) . . . . ?
C00I C00S C00Z O00C 164.2(4) . . . . ?
C00I C00S C01F C00K -61.5(4) . . . . ?
C00I C00S C01W C025 -55.5(4) . . . . ?
C00J C00H C019 C01T -50.1(4) . . . . ?
C00J C00H C019 C01Z 179.3(3) . . . . ?
C00J C00H C01R C02E 52.3(4) . . . . ?
C00J C00N C00W O005 -180.0(3) . . . . ?
C00J C00N C00W C02E -55.5(4) . . . . ?
C00J C014 C01Q C01T 56.9(5) . . . . ?
C00L O001 C00D O002 -152.4(3) . . . . ?
C00L O001 C00D C00O 29.3(5) . . . . ?
C00L C00E C00P C00Q -68.3(4) . . . . ?
C00L C00E C00P C016 172.1(3) . . . . ?
C00L C00E C00P C01C 54.4(4) . . . . ?
C00L C00E C00T C010 -179.4(3) . . . . ?
C00L C00E C00T C01S 66.8(4) . . . . ?
C00L C00E C00T C024 -51.9(4) . . . . ?
C00N C00J C014 C01Q 159.1(3) . . . . ?
C00N C00W C02E C01R 61.1(4) . . . . ?
C00O C00I C00S C00Z -60.8(4) . . . . ?
C00O C00I C00S C01F 61.5(4) . . . . ?
C00O C00I C00S C01W -175.0(3) . . . . ?
C00O C00I C01L C01D 175.1(3) . . . . ?
C00P C00E C00L O001 82.6(4) . . . . ?
C00P C00E C00T C010 -50.3(4) . . . . ?
C00P C00E C00T C01S -164.1(3) . . . . ?
C00P C00E C00T C024 77.2(4) . . . . ?
C00Q C00K C01F C00S 53.7(5) . . . . ?
C00Q C00P C016 C011 -166.3(3) . . . . ?
C00R O006 C01Z C019 -80.7(5) . . . . ?
C00S C00I C00O C00D 174.9(3) . . . . ?
C00S C00I C00O C00Q -52.5(4) . . . . ?
C00S C00I C01L C01D -58.0(4) . . . . ?
C00S C01W C025 C01D 55.0(5) . . . . ?
C00T C00E C00L O001 -144.4(3) . . . . ?
C00T C00E C00P C00Q 163.2(3) . . . . ?
C00T C00E C00P C016 43.7(4) . . . . ?
C00T C00E C00P C01C -74.0(4) . . . . ?
C00T C010 C011 C016 -65.3(4) . . . . ?
C00T C010 C01P C01H 55.5(5) . . . . ?
C00T C010 C01P C02N -68.5(5) . . . . ?
C00T C010 C01P C02O 170.3(4) . . . . ?
C00U C012 C018 C01X 53.6(4) . . . . ?
C00U C012 C018 C02B -70.4(5) . . . . ?
C00U C012 C018 C02K 169.2(4) . . . . ?
C00U C012 C01V C01K -63.0(4) . . . . ?
C00U C013 C026 O009 -145.5(3) . . . . ?
C00U C01M C02I C01X -56.2(5) . . . . ?
C00V C00Y C013 C00U 167.5(3) . . . . ?
C00V C00Y C013 C026 -64.1(4) . . . . ?
C00V C00Y C01K C01V -168.8(4) . . . . ?
C00V C01O C02G C02M 73.8(6) . . . . ?
C00V C01O C02G C02T -51.1(6) . . . . ?
C00V C02A C02X C02T 47.0(8) . . . . ?
C00X C00N C00W O005 64.3(4) . . . . ?
C00X C00N C00W C02E -171.2(3) . . . . ?
C00Y C00V C01O C01I -78.0(5) . . . . ?
C00Y C00V C01O C02G 154.6(4) . . . . ?
C00Y C00V C02A C02X -157.7(5) . . . . ?
C00Y C013 C026 O009 82.1(4) . . . . ?
C00Y C01K C01V C012 57.5(5) . . . . ?
C00Z C00S C01F C00K 61.3(4) . . . . ?
C00Z C00S C01W C025 -174.9(4) . . . . ?
C010 C00T C01S C01J 51.4(4) . . . . ?
C010 C011 C016 C00P 59.2(4) . . . . ?
C011 C010 C01P C01H -173.1(3) . . . . ?
C011 C010 C01P C02N 62.9(5) . . . . ?
C011 C010 C01P C02O -58.3(5) . . . . ?
C012 C00U C013 C00Y -53.6(4) . . . . ?
C012 C00U C013 C026 177.0(3) . . . . ?
C012 C00U C01M C02I 53.1(5) . . . . ?
C012 C018 C01X O00B 178.3(3) . . . . ?
C012 C018 C01X C02I -53.8(5) . . . . ?
C013 C00U C012 C018 -169.4(3) . . . . ?
C013 C00U C012 C01V 58.5(4) . . . . ?
C013 C00U C01M C02I 167.8(4) . . . . ?
C013 C00Y C01K C01V -47.6(5) . . . . ?
C014 C00J C00N C00W -176.4(3) . . . . ?
C014 C00J C00N C00X -61.8(4) . . . . ?
C014 C00J C00N C01U 58.4(4) . . . . ?
C014 C01Q C01T C019 -43.1(5) . . . . ?
C014 C01Q C01T C01E -164.4(3) . . . . ?
C014 C01Q C01T C021 77.1(4) . . . . ?
C016 C00P C00Q C00K -49.0(4) . . . . ?
C016 C00P C00Q C00O -168.7(3) . . . . ?
C016 C00P C00Q C015 67.2(4) . . . . ?
C017 C01A C01G C023 168.9(4) . . . . ?
C017 C01A C01G C02D -60.6(4) . . . . ?
C017 C01A C028 C02C -173.1(4) . . . . ?
C017 C01A C02J C01Y 64.5(5) . . . . ?
C018 C012 C01V C01K 163.3(3) . . . . ?
C018 C01X C02I C01M 57.3(5) . . . . ?
C019 C00H C00J C00N -166.1(3) . . . . ?
C019 C00H C00J C014 59.9(4) . . . . ?
C019 C00H C01R C02E 166.8(3) . . . . ?
C01A C01G C023 C020 -58.3(5) . . . . ?
C01A C01G C02D C00R 173.6(3) . . . . ?
C01A C01G C02D C01E -53.2(5) . . . . ?
C01A C028 C02C C020 52.3(5) . . . . ?
C01B C00V C00Y C013 -53.1(4) . . . . ?
C01B C00V C00Y C01K 66.9(4) . . . . ?
C01B C00V C00Y C02L -176.0(4) . . . . ?
C01B C00V C01O C01I 45.6(5) . . . . ?
C01B C00V C01O C02G -81.8(4) . . . . ?
C01B C00V C02A C02X 82.7(6) . . . . ?
C01C C00P C00Q C00K 68.2(4) . . . . ?
C01C C00P C00Q C00O -51.5(4) . . . . ?
C01C C00P C00Q C015 -175.6(3) . . . . ?
C01C C00P C016 C011 74.2(4) . . . . ?
C01E C01Y C02J C01A 51.3(6) . . . . ?
C01F C00K C00Q C00O -41.0(4) . . . . ?
C01F C00K C00Q C00P -163.6(3) . . . . ?
C01F C00K C00Q C015 78.1(4) . . . . ?
C01F C00S C00Z O004 -139.8(4) . . . . ?
C01F C00S C00Z O00C 43.6(5) . . . . ?
C01F C00S C01W C025 64.9(5) . . . . ?
C01G C01A C028 C02C -52.1(5) . . . . ?
C01G C01A C02J C01Y -58.6(5) . . . . ?
C01H C01J C01S C00T -56.9(5) . . . . ?
C01I O009 C026 C013 -83.5(5) . . . . ?
C01I C01O C02G C02M -57.4(6) . . . . ?
C01I C01O C02G C02T 177.6(5) . . . . ?
C01J C01H C01P C010 -55.8(4) . . . . ?
C01J C01H C01P C02N 69.7(5) . . . . ?
C01J C01H C01P C02O -172.1(4) . . . . ?
C01K C00Y C013 C00U 47.5(4) . . . . ?
C01K C00Y C013 C026 175.8(3) . . . . ?
C01L C00I C00O C00D -58.7(4) . . . . ?
C01L C00I C00O C00Q 74.0(4) . . . . ?
C01L C00I C00S C00Z 169.4(3) . . . . ?
C01L C00I C00S C01F -68.4(4) . . . . ?
C01L C00I C00S C01W 55.2(4) . . . . ?
C01L C01D C025 C01W -53.0(5) . . . . ?
C01M C00U C012 C018 -53.7(4) . . . . ?
C01M C00U C012 C01V 174.2(3) . . . . ?
C01M C00U C013 C00Y -168.9(3) . . . . ?
C01M C00U C013 C026 61.7(4) . . . . ?
C01N C00U C012 C018 66.5(4) . . . . ?
C01N C00U C012 C01V -65.6(4) . . . . ?
C01N C00U C013 C00Y 71.7(4) . . . . ?
C01N C00U C013 C026 -57.7(5) . . . . ?
C01N C00U C01M C02I -70.6(5) . . . . ?
C01O C00V C00Y C013 69.1(4) . . . . ?
C01O C00V C00Y C01K -170.9(3) . . . . ?
C01O C00V C00Y C02L -53.8(5) . . . . ?
C01O C00V C02A C02X -34.7(7) . . . . ?
C01O C02G C02M C02V 174.0(5) . . . . ?
C01O C02G C02T C02S 177.1(6) . . . . ?
C01O C02G C02T C02U -65.3(7) . . . . ?
C01O C02G C02T C02X 60.0(7) . . . . ?
C01P C010 C011 C016 159.2(4) . . . . ?
C01P C01H C01J C01S 59.6(5) . . . . ?
C01R C00H C00J C00N -50.2(4) . . . . ?
C01R C00H C00J C014 175.8(3) . . . . ?
C01R C00H C019 C01T -165.5(3) . . . . ?
C01R C00H C019 C01Z 64.0(4) . . . . ?
C01S C00T C010 C011 172.9(3) . . . . ?
C01S C00T C010 C01P -53.5(4) . . . . ?
C01T C019 C01Z O006 85.6(4) . . . . ?
C01T C01E C01Y C02J -163.6(4) . . . . ?
C01T C01E C02D C00R -73.0(5) . . . . ?
C01T C01E C02D C01G 158.4(3) . . . . ?
C01U C00N C00W O005 -53.7(4) . . . . ?
C01U C00N C00W C02E 70.8(4) . . . . ?
C01V C012 C018 C01X -176.2(3) . . . . ?
C01V C012 C018 C02B 59.8(5) . . . . ?
C01V C012 C018 C02K -60.6(5) . . . . ?
C01W C00S C00Z O004 98.5(5) . . . . ?
C01W C00S C00Z O00C -78.0(5) . . . . ?
C01W C00S C01F C00K 177.2(3) . . . . ?
C01Y C01E C01T C019 -172.5(3) . . . . ?
C01Y C01E C01T C01Q -51.5(4) . . . . ?
C01Y C01E C01T C021 63.9(4) . . . . ?
C01Y C01E C02D C00R 168.8(4) . . . . ?
C01Y C01E C02D C01G 40.2(5) . . . . ?
C01Z O006 C00R O003 -155.5(4) . . . . ?
C01Z O006 C00R C02D 24.1(5) . . . . ?
C01Z C019 C01T C01E -68.1(4) . . . . ?
C01Z C019 C01T C01Q 171.9(3) . . . . ?
C01Z C019 C01T C021 55.1(4) . . . . ?
C022 C01D C01L C00I -67.2(4) . . . . ?
C022 C01D C025 C01W 70.1(5) . . . . ?
C023 C01G C02D C00R -59.4(4) . . . . ?
C023 C01G C02D C01E 73.8(5) . . . . ?
C023 C020 C02C C028 -52.5(5) . . . . ?
C024 C00T C010 C011 -67.6(4) . . . . ?
C024 C00T C010 C01P 66.0(5) . . . . ?
C024 C00T C01S C01J -72.7(5) . . . . ?
C025 C01D C01L C00I 55.4(4) . . . . ?
C026 O009 C01I O00F -155.0(5) . . . . ?
C026 O009 C01I C01O 27.2(6) . . . . ?
C027 C00H C00J C00N 68.9(4) . . . . ?
C027 C00H C00J C014 -65.1(4) . . . . ?
C027 C00H C019 C01T 75.3(4) . . . . ?
C027 C00H C019 C01Z -55.2(5) . . . . ?
C027 C00H C01R C02E -70.7(4) . . . . ?
C028 C01A C01G C023 53.4(5) . . . . ?
C028 C01A C01G C02D -176.1(3) . . . . ?
C028 C01A C02J C01Y 178.7(4) . . . . ?
C029 C01E C01T C019 -54.9(4) . . . . ?
C029 C01E C01T C01Q 66.1(4) . . . . ?
C029 C01E C01T C021 -178.5(3) . . . . ?
C029 C01E C01Y C02J 77.0(5) . . . . ?
C029 C01E C02D C00R 51.3(4) . . . . ?
C029 C01E C02D C01G -77.3(4) . . . . ?
C02A C00V C00Y C013 -170.2(3) . . . . ?
C02A C00V C00Y C01K -50.2(4) . . . . ?
C02A C00V C00Y C02L 66.9(4) . . . . ?
C02A C00V C01O C01I 162.0(4) . . . . ?
C02A C00V C01O C02G 34.5(5) . . . . ?
C02B C018 C01X O00B -56.0(5) . . . . ?
C02B C018 C01X C02I 71.9(5) . . . . ?
C02C C020 C023 C01G 56.4(5) . . . . ?
C02D C01E C01T C019 67.8(4) . . . . ?
C02D C01E C01T C01Q -171.2(3) . . . . ?
C02D C01E C01T C021 -55.8(5) . . . . ?
C02D C01E C01Y C02J -40.4(5) . . . . ?
C02D C01G C023 C020 173.9(3) . . . . ?
C02F C020 C023 C01G -66.2(5) . . . . ?
C02F C020 C02C C028 70.8(5) . . . . ?
C02G C02M C02V C02W -59.8(9) . . . . ?
C02G C02M C02V C02Y 59.3(8) . . . . ?
C02G C02M C02V C030 177.5(6) . . . . ?
C02G C02T C02U O02P -23.4(10) . . . . ?
C02G C02T C02U O02Z 163.8(8) . . . . ?
C02G C02T C02X C02A -56.5(8) . . . . ?
C02H C01D C01L C00I 173.4(4) . . . . ?
C02H C01D C025 C01W -170.7(4) . . . . ?
C02J C01A C01G C023 -70.2(4) . . . . ?
C02J C01A C01G C02D 60.3(4) . . . . ?
C02J C01A C028 C02C 69.5(5) . . . . ?
C02K C018 C01X O00B 62.0(5) . . . . ?
C02K C018 C01X C02I -170.0(4) . . . . ?
C02L C00Y C013 C00U -70.4(4) . . . . ?
C02L C00Y C013 C026 58.0(5) . . . . ?
C02L C00Y C01K C01V 72.6(5) . . . . ?
C02M C02G C02T C02S 47.5(7) . . . . ?
C02M C02G C02T C02U 165.1(5) . . . . ?
C02M C02G C02T C02X -69.6(6) . . . . ?
C02M C02V C02Y C02S -53.6(9) . . . . ?
C02Q C020 C023 C01G 175.3(4) . . . . ?
C02Q C020 C02C C028 -169.8(4) . . . . ?
C02S C02T C02U O02P 97.0(10) . . . . ?
C02S C02T C02U O02Z -75.8(10) . . . . ?
C02S C02T C02X C02A -176.7(6) . . . . ?
C02T C02G C02M C02V -57.7(7) . . . . ?
C02T C02S C02Y C02V 50.8(11) . . . . ?
C02U C02T C02X C02A 64.6(8) . . . . ?
C02W C02V C02Y C02S 67.4(9) . . . . ?
C02X C02T C02U O02P -144.7(8) . . . . ?
C02X C02T C02U O02Z 42.5(10) . . . . ?
C02Y C02S C02T C02G -47.3(11) . . . . ?
C02Y C02S C02T C02U -165.5(9) . . . . ?
C02Y C02S C02T C02X 70.9(9) . . . . ?
C030 C02V C02Y C02S -171.8(7) . . . . ?

loop_
_platon_squeeze_void_nr
_platon_squeeze_void_average_x
_platon_squeeze_void_average_y
_platon_squeeze_void_average_z
_platon_squeeze_void_volume
_platon_squeeze_void_count_electrons
_platon_squeeze_void_content
1 -0.112 0.250 0.000 348 47 ' '
2 0.000 0.121 0.250 698 100 ' '
3 -0.058 0.750 0.500 347 47 ' '
4 0.500 0.463 0.750 699 100 ' '
5 0.100 0.806 0.093 9 0 ' '
6 0.400 0.194 0.593 9 0 ' '
7 0.600 0.694 0.907 9 0 ' '
8 0.900 0.306 0.407 9 0 ' '
